data_7008321
loop_
_publ_author_name
'Cui, Chunming'
'Shafir, Alexandr'
'Schmidt, Joseph A. R.'
'Oliver, Allen G.'
'Arnold, John'

_publ_section_title
;
 Synthesis and characterization of mono beta-diketiminatosamarium
 amides and hydrocarbyls.
;
_journal_issue 8
_journal_name_full 'Dalton transactions (Cambridge, England : 2003)'
_journal_page_first 1387
_journal_page_last 1393
_journal_paper_doi 10.1039/b501437a
_journal_year 2005
_chemical_formula_moiety '(C40 H96 N12 CL6 Al2 Sm2), 4.5(C7 H8)'
_chemical_formula_sum 'C155.5 H236 Al2 Cl6 N8 Sm4'
_chemical_formula_weight 3085.58
_chemical_name_systematic
;
?
;
_space_group_IT_number 14
_symmetry_cell_setting monoclinic
_symmetry_space_group_name_Hall '-P 2ybc'
_symmetry_space_group_name_H-M 'P 1 21/c 1'
_atom_sites_solution_hydrogens geom
_atom_sites_solution_primary direct
_atom_sites_solution_secondary difmap
_audit_creation_method SHELXL-97
_cell_angle_alpha 90.00
_cell_angle_beta 99.4430(10)
_cell_angle_gamma 90.00
_cell_formula_units_Z 4
_cell_length_a 16.0730(3)
_cell_length_b 28.2943(3)
_cell_length_c 34.5779(6)
_cell_measurement_reflns_used 8192
_cell_measurement_temperature 173(2)
_cell_measurement_theta_max 22.03
_cell_measurement_theta_min 1.17
_cell_volume 15512.1(4)
_computing_cell_refinement 'Bruker SAINT v5.10'
_computing_data_collection 'Bruker SMART v5.052'
_computing_data_reduction 'Bruker SAINT v5.10'
_computing_molecular_graphics SHELXTL-XP
_computing_structure_refinement 'SHELXL-97 (Sheldrick, 1997)'
_computing_structure_solution 'SHELXS-97 (Sheldrick, 1990)'
_diffrn_ambient_temperature 173(2)
_diffrn_measured_fraction_theta_full 0.888
_diffrn_measured_fraction_theta_max 0.888
_diffrn_measurement_device_type 'Bruker SMART 1000'
_diffrn_measurement_method \w/2\q-scans
_diffrn_radiation_monochromator graphite
_diffrn_radiation_source 'fine-focus sealed tube'
_diffrn_radiation_type MoK\a
_diffrn_radiation_wavelength 0.71073
_diffrn_reflns_av_R_equivalents 0.0694
_diffrn_reflns_av_sigmaI/netI 0.0977
_diffrn_reflns_limit_h_max 19
_diffrn_reflns_limit_h_min -16
_diffrn_reflns_limit_k_max 34
_diffrn_reflns_limit_k_min -32
_diffrn_reflns_limit_l_max 24
_diffrn_reflns_limit_l_min -40
_diffrn_reflns_number 69617
_diffrn_reflns_theta_full 25.74
_diffrn_reflns_theta_max 25.74
_diffrn_reflns_theta_min 1.67
_diffrn_standards_decay_% 0
_diffrn_standards_interval_count 0
_diffrn_standards_interval_time 0
_diffrn_standards_number 0
_exptl_absorpt_coefficient_mu 1.656
_exptl_absorpt_correction_T_max 0.9218
_exptl_absorpt_correction_T_min 0.6452
_exptl_absorpt_correction_type empirical
_exptl_absorpt_process_details 'Blessing, 1995'
_exptl_crystal_colour red
_exptl_crystal_density_diffrn 1.321
_exptl_crystal_density_method 'not measured'
_exptl_crystal_description block
_exptl_crystal_F_000 6404
_exptl_crystal_size_max 0.29
_exptl_crystal_size_mid 0.22
_exptl_crystal_size_min 0.05
_refine_diff_density_max 1.078
_refine_diff_density_min -1.205
_refine_diff_density_rms 0.115
_refine_ls_extinction_method none
_refine_ls_goodness_of_fit_ref 0.932
_refine_ls_hydrogen_treatment constr
_refine_ls_matrix_type full
_refine_ls_number_parameters 1605
_refine_ls_number_reflns 26328
_refine_ls_number_restraints 54
_refine_ls_restrained_S_all 0.936
_refine_ls_R_factor_all 0.0829
_refine_ls_R_factor_gt 0.0410
_refine_ls_shift/su_max 0.003
_refine_ls_shift/su_mean 0.000
_refine_ls_structure_factor_coef Fsqd
_refine_ls_weighting_details 'calc w=1/[\s^2^(Fo^2^)+(0.0381P)^2^+0.0000P] where P=(Fo^2^+2Fc^2^)/3'
_refine_ls_weighting_scheme calc
_refine_ls_wR_factor_gt 0.0801
_refine_ls_wR_factor_ref 0.0895
_reflns_number_gt 17281
_reflns_number_total 26328
_reflns_threshold_expression >2sigma(I)
_cod_data_source_file b501437a.txt
_cod_data_source_block NACSmClALMe4
_cod_original_sg_symbol_H-M 'P 2(1)/c'
_cod_original_formula_sum 'C155.50 H236 Al2 Cl6 N8 Sm4'
_cod_database_code 7008321

loop_
_symmetry_equiv_pos_as_xyz
'x, y, z'
'-x, y+1/2, -z+1/2'
'-x, -y, -z'
'x, -y-1/2, z-1/2'

loop_
_atom_site_label
_atom_site_type_symbol
_atom_site_fract_x
_atom_site_fract_y
_atom_site_fract_z
_atom_site_U_iso_or_equiv
_atom_site_adp_type
_atom_site_occupancy
_atom_site_symmetry_multiplicity
_atom_site_calc_flag
_atom_site_refinement_flags
_atom_site_disorder_assembly
_atom_site_disorder_group
Sm1 Sm 0.935245(16) 0.272171(9) 0.400136(9) 0.01784(7) Uani 1 1 d . . .
Sm2 Sm 0.730676(16) 0.286745(9) 0.445253(8) 0.01677(7) Uani 1 1 d . . .
Sm3 Sm 0.612828(16) 0.034412(9) 0.365989(8) 0.01661(7) Uani 1 1 d . . .
Sm4 Sm 0.725618(16) 0.063510(9) 0.277790(8) 0.01706(7) Uani 1 1 d . . .
Cl1 Cl 0.87598(8) 0.33871(5) 0.44780(5) 0.0303(4) Uani 1 1 d . . .
Cl2 Cl 0.85408(8) 0.21776(5) 0.44889(5) 0.0316(4) Uani 1 1 d . . .
Cl3 Cl 0.76508(8) 0.28061(5) 0.36912(4) 0.0292(3) Uani 1 1 d . . .
Cl4 Cl 0.62450(9) -0.00992(5) 0.29590(4) 0.0276(3) Uani 1 1 d . . .
Cl5 Cl 0.60525(9) 0.10915(5) 0.31336(4) 0.0297(4) Uani 1 1 d . . .
Cl6 Cl 0.77828(8) 0.05049(5) 0.35777(4) 0.0294(4) Uani 1 1 d . . .
Al1 Al 0.55000(10) 0.15483(6) 0.45276(5) 0.0214(4) Uani 1 1 d . . .
Al2 Al 0.95570(10) 0.17111(6) 0.29087(5) 0.0239(4) Uani 1 1 d . . .
N1 N 1.0330(3) 0.32589(15) 0.38114(13) 0.0246(11) Uani 1 1 d . . .
N2 N 1.0654(3) 0.23754(15) 0.42876(13) 0.0228(11) Uani 1 1 d . . .
N3 N 0.6036(3) 0.32873(14) 0.42308(13) 0.0197(10) Uani 1 1 d . . .
N4 N 0.6957(2) 0.31631(14) 0.50479(12) 0.0168(10) Uani 1 1 d . . .
N5 N 0.4873(2) -0.00435(14) 0.37512(12) 0.0186(10) Uani 1 1 d . . .
N6 N 0.6604(2) -0.01096(14) 0.42385(12) 0.0169(10) Uani 1 1 d . . .
N7 N 0.6754(2) 0.10465(14) 0.21798(13) 0.0177(10) Uani 1 1 d . . .
N8 N 0.7946(2) 0.02330(14) 0.23249(12) 0.0185(10) Uani 1 1 d . . .
C1 C 0.9447(3) 0.21495(19) 0.33640(17) 0.0226(13) Uani 1 1 d D . .
H101 H 0.947(3) 0.1951(15) 0.3597(9) 0.034 Uiso 1 1 d D . .
H102 H 0.992(2) 0.2375(13) 0.3409(15) 0.034 Uiso 1 1 d D . .
H103 H 0.8903(15) 0.2313(15) 0.3317(15) 0.034 Uiso 1 1 d D . .
C2 C 0.8574(3) 0.12524(19) 0.28739(17) 0.0223(13) Uani 1 1 d D . .
H201 H 0.874(3) 0.0965(10) 0.3024(13) 0.034 Uiso 1 1 d D . .
H202 H 0.842(3) 0.1171(17) 0.2596(4) 0.034 Uiso 1 1 d D . .
H203 H 0.810(2) 0.1398(15) 0.2972(14) 0.034 Uiso 1 1 d D . .
C3 C 0.9415(4) 0.2056(2) 0.24031(17) 0.0366(16) Uani 1 1 d . . .
H3A H 0.9876 0.2284 0.2407 0.055 Uiso 1 1 calc R . .
H3B H 0.8875 0.2225 0.2364 0.055 Uiso 1 1 calc R . .
H3C H 0.9422 0.1831 0.2188 0.055 Uiso 1 1 calc R . .
C4 C 1.0637(3) 0.1363(2) 0.30362(19) 0.0381(16) Uani 1 1 d . . .
H4A H 1.1108 0.1586 0.3053 0.057 Uiso 1 1 calc R . .
H4B H 1.0678 0.1130 0.2831 0.057 Uiso 1 1 calc R . .
H4C H 1.0660 0.1201 0.3288 0.057 Uiso 1 1 calc R . .
C5 C 0.6291(3) 0.21026(19) 0.44930(16) 0.0180(12) Uani 1 1 d D . .
H501 H 0.607(3) 0.2379(10) 0.4612(13) 0.027 Uiso 1 1 d D . .
H502 H 0.636(3) 0.2157(17) 0.4220(5) 0.027 Uiso 1 1 d D . .
H503 H 0.6828(16) 0.2002(16) 0.4647(12) 0.027 Uiso 1 1 d D . .
C6 C 0.5787(3) 0.10408(19) 0.41537(18) 0.0226(13) Uani 1 1 d D . .
H601 H 0.6385(9) 0.0996(17) 0.4139(15) 0.034 Uiso 1 1 d D . .
H602 H 0.554(3) 0.1120(17) 0.3884(5) 0.034 Uiso 1 1 d D . .
H603 H 0.557(3) 0.0739(9) 0.4237(15) 0.034 Uiso 1 1 d D . .
C7 C 0.4317(3) 0.1743(2) 0.43416(19) 0.0408(17) Uani 1 1 d . . .
H7A H 0.4156 0.1988 0.4516 0.061 Uiso 1 1 calc R . .
H7B H 0.3944 0.1469 0.4342 0.061 Uiso 1 1 calc R . .
H7C H 0.4267 0.1869 0.4075 0.061 Uiso 1 1 calc R . .
C8 C 0.5718(4) 0.1303(2) 0.50699(17) 0.0396(17) Uani 1 1 d . . .
H8A H 0.5580 0.1546 0.5250 0.059 Uiso 1 1 calc R . .
H8B H 0.6315 0.1217 0.5139 0.059 Uiso 1 1 calc R . .
H8C H 0.5368 0.1023 0.5089 0.059 Uiso 1 1 calc R . .
C9 C 1.2123(3) 0.2088(2) 0.4301(2) 0.0401(17) Uani 1 1 d . . .
H9A H 1.1967 0.1878 0.4503 0.060 Uiso 1 1 calc R . .
H9B H 1.2603 0.2284 0.4415 0.060 Uiso 1 1 calc R . .
H9C H 1.2278 0.1898 0.4087 0.060 Uiso 1 1 calc R . .
C10 C 1.1383(3) 0.24009(19) 0.41448(18) 0.0267(14) Uani 1 1 d . . .
C11 C 1.1518(3) 0.2723(2) 0.38542(18) 0.0321(15) Uani 1 1 d . . .
H11A H 1.1977 0.2648 0.3724 0.039 Uiso 1 1 calc R . .
C12 C 1.1092(4) 0.3134(2) 0.37262(17) 0.0287(14) Uani 1 1 d . . .
C13 C 1.1546(4) 0.3468(2) 0.3478(2) 0.0444(18) Uani 1 1 d . . .
H13A H 1.1196 0.3748 0.3406 0.067 Uiso 1 1 calc R . .
H13B H 1.1645 0.3304 0.3240 0.067 Uiso 1 1 calc R . .
H13C H 1.2088 0.3565 0.3631 0.067 Uiso 1 1 calc R . .
C14 C 1.0044(3) 0.37393(19) 0.37279(18) 0.0288(15) Uani 1 1 d . . .
C15 C 1.0372(4) 0.4107(2) 0.39839(18) 0.0331(16) Uani 1 1 d . . .
C16 C 1.0093(4) 0.4563(2) 0.3897(2) 0.0448(19) Uani 1 1 d . . .
H16A H 1.0306 0.4813 0.4067 0.054 Uiso 1 1 calc R . .
C17 C 0.9511(4) 0.4662(2) 0.3567(2) 0.0428(18) Uani 1 1 d . . .
H17A H 0.9333 0.4978 0.3509 0.051 Uiso 1 1 calc R . .
C18 C 0.9191(4) 0.4301(2) 0.3322(2) 0.0380(17) Uani 1 1 d . . .
H18A H 0.8789 0.4372 0.3096 0.046 Uiso 1 1 calc R . .
C19 C 0.9435(4) 0.38353(19) 0.33950(18) 0.0286(15) Uani 1 1 d . . .
C20 C 0.9060(3) 0.3449(2) 0.31129(17) 0.0295(15) Uani 1 1 d . . .
H20A H 0.9016 0.3160 0.3275 0.035 Uiso 1 1 calc R . .
C21 C 0.9652(4) 0.3322(2) 0.2818(2) 0.056(2) Uani 1 1 d . . .
H21A H 1.0216 0.3251 0.2961 0.084 Uiso 1 1 calc R . .
H21B H 0.9684 0.3589 0.2642 0.084 Uiso 1 1 calc R . .
H21C H 0.9430 0.3045 0.2665 0.084 Uiso 1 1 calc R . .
C22 C 0.8176(4) 0.3554(2) 0.2898(2) 0.0483(19) Uani 1 1 d . . .
H22A H 0.7809 0.3634 0.3089 0.072 Uiso 1 1 calc R . .
H22B H 0.7952 0.3275 0.2748 0.072 Uiso 1 1 calc R . .
H22C H 0.8197 0.3821 0.2719 0.072 Uiso 1 1 calc R . .
C23 C 1.1011(4) 0.4010(2) 0.43532(19) 0.0444(18) Uani 1 1 d . . .
H23A H 1.1117 0.3662 0.4374 0.053 Uiso 1 1 calc R . .
C24 C 1.1856(4) 0.4265(3) 0.4343(2) 0.072(3) Uani 1 1 d . . .
H24A H 1.2084 0.4167 0.4110 0.109 Uiso 1 1 calc R . .
H24B H 1.2258 0.4184 0.4579 0.109 Uiso 1 1 calc R . .
H24C H 1.1764 0.4608 0.4335 0.109 Uiso 1 1 calc R . .
C25 C 1.0671(4) 0.4176(2) 0.4720(2) 0.056(2) Uani 1 1 d . . .
H25A H 1.0138 0.4015 0.4735 0.084 Uiso 1 1 calc R . .
H25B H 1.0578 0.4518 0.4706 0.084 Uiso 1 1 calc R . .
H25C H 1.1082 0.4100 0.4954 0.084 Uiso 1 1 calc R . .
C26 C 1.0620(3) 0.2079(2) 0.46230(17) 0.0243(14) Uani 1 1 d . . .
C27 C 1.0544(3) 0.1578(2) 0.45857(17) 0.0265(14) Uani 1 1 d . . .
C28 C 1.0449(4) 0.1321(2) 0.49166(18) 0.0368(16) Uani 1 1 d . . .
H28A H 1.0403 0.0987 0.4900 0.044 Uiso 1 1 calc R . .
C29 C 1.0418(4) 0.1540(2) 0.52670(19) 0.0477(19) Uani 1 1 d . . .
H29A H 1.0345 0.1356 0.5489 0.057 Uiso 1 1 calc R . .
C30 C 1.0493(4) 0.2026(2) 0.53037(19) 0.0423(17) Uani 1 1 d . . .
H30A H 1.0478 0.2171 0.5550 0.051 Uiso 1 1 calc R . .
C31 C 1.0589(3) 0.2302(2) 0.49846(17) 0.0289(15) Uani 1 1 d . . .
C32 C 1.0537(3) 0.13167(18) 0.41980(17) 0.0248(14) Uani 1 1 d . . .
H32A H 1.0689 0.1547 0.4001 0.030 Uiso 1 1 calc R . .
C33 C 1.1181(4) 0.0912(2) 0.4239(2) 0.0433(18) Uani 1 1 d . . .
H33A H 1.1746 0.1038 0.4335 0.065 Uiso 1 1 calc R . .
H33B H 1.1176 0.0762 0.3983 0.065 Uiso 1 1 calc R . .
H33C H 1.1034 0.0678 0.4426 0.065 Uiso 1 1 calc R . .
C34 C 0.9655(3) 0.11178(19) 0.40419(17) 0.0305(15) Uani 1 1 d . . .
H34A H 0.9242 0.1376 0.4012 0.046 Uiso 1 1 calc R . .
H34B H 0.9502 0.0884 0.4227 0.046 Uiso 1 1 calc R . .
H34C H 0.9658 0.0968 0.3787 0.046 Uiso 1 1 calc R . .
C35 C 1.0690(3) 0.2829(2) 0.50275(18) 0.0304(15) Uani 1 1 d . . .
H35A H 1.0430 0.2974 0.4772 0.036 Uiso 1 1 calc R . .
C36 C 1.1630(3) 0.2966(2) 0.5100(2) 0.049(2) Uani 1 1 d . . .
H36A H 1.1907 0.2831 0.4894 0.074 Uiso 1 1 calc R . .
H36B H 1.1898 0.2843 0.5356 0.074 Uiso 1 1 calc R . .
H36C H 1.1683 0.3311 0.5099 0.074 Uiso 1 1 calc R . .
C37 C 1.0249(4) 0.3043(2) 0.53449(18) 0.0413(17) Uani 1 1 d . . .
H37A H 0.9648 0.2962 0.5292 0.062 Uiso 1 1 calc R . .
H37B H 1.0314 0.3387 0.5346 0.062 Uiso 1 1 calc R . .
H37C H 1.0501 0.2916 0.5601 0.062 Uiso 1 1 calc R . .
C38 C 0.4559(3) 0.3564(2) 0.42212(17) 0.0361(16) Uani 1 1 d . . .
H38A H 0.4575 0.3601 0.3941 0.054 Uiso 1 1 calc R . .
H38B H 0.4455 0.3872 0.4334 0.054 Uiso 1 1 calc R . .
H38C H 0.4106 0.3344 0.4257 0.054 Uiso 1 1 calc R . .
C39 C 0.5404(3) 0.33681(18) 0.44271(17) 0.0223(13) Uani 1 1 d . . .
C40 C 0.5467(3) 0.33012(18) 0.48320(16) 0.0244(14) Uani 1 1 d . . .
H40A H 0.4943 0.3294 0.4925 0.029 Uiso 1 1 calc R . .
C41 C 0.6170(3) 0.32433(18) 0.51183(16) 0.0210(13) Uani 1 1 d . . .
C42 C 0.6011(3) 0.3291(2) 0.55344(16) 0.0307(15) Uani 1 1 d . . .
H42A H 0.6542 0.3249 0.5716 0.046 Uiso 1 1 calc R . .
H42B H 0.5606 0.3050 0.5586 0.046 Uiso 1 1 calc R . .
H42C H 0.5781 0.3606 0.5572 0.046 Uiso 1 1 calc R . .
C43 C 0.7633(3) 0.31842(18) 0.53892(15) 0.0188(12) Uani 1 1 d . . .
C44 C 0.8059(3) 0.36145(18) 0.54728(17) 0.0234(13) Uani 1 1 d . . .
C45 C 0.8670(3) 0.3641(2) 0.58107(18) 0.0325(15) Uani 1 1 d . . .
H45A H 0.8963 0.3930 0.5873 0.039 Uiso 1 1 calc R . .
C46 C 0.8857(3) 0.3256(2) 0.60553(18) 0.0353(16) Uani 1 1 d . . .
H46A H 0.9270 0.3282 0.6285 0.042 Uiso 1 1 calc R . .
C47 C 0.8445(3) 0.2838(2) 0.59659(17) 0.0293(14) Uani 1 1 d . . .
H47A H 0.8579 0.2575 0.6135 0.035 Uiso 1 1 calc R . .
C48 C 0.7832(3) 0.27886(18) 0.56320(16) 0.0235(13) Uani 1 1 d . . .
C49 C 0.7384(3) 0.23157(19) 0.55617(16) 0.0264(14) Uani 1 1 d . . .
H49A H 0.6934 0.2347 0.5327 0.032 Uiso 1 1 calc R . .
C50 C 0.6965(4) 0.2159(2) 0.59145(18) 0.0419(17) Uani 1 1 d . . .
H50A H 0.6561 0.2401 0.5967 0.063 Uiso 1 1 calc R . .
H50B H 0.7399 0.2119 0.6147 0.063 Uiso 1 1 calc R . .
H50C H 0.6669 0.1859 0.5853 0.063 Uiso 1 1 calc R . .
C51 C 0.8000(4) 0.1933(2) 0.54777(19) 0.0412(17) Uani 1 1 d . . .
H51A H 0.8260 0.2027 0.5252 0.062 Uiso 1 1 calc R . .
H51B H 0.7696 0.1634 0.5420 0.062 Uiso 1 1 calc R . .
H51C H 0.8440 0.1892 0.5708 0.062 Uiso 1 1 calc R . .
C52 C 0.7862(4) 0.4048(2) 0.52175(19) 0.0351(16) Uani 1 1 d . . .
H52A H 0.7615 0.3936 0.4949 0.042 Uiso 1 1 calc R . .
C53 C 0.8633(4) 0.4353(2) 0.5178(2) 0.0496(19) Uani 1 1 d . . .
H53A H 0.9058 0.4158 0.5080 0.074 Uiso 1 1 calc R . .
H53B H 0.8872 0.4484 0.5435 0.074 Uiso 1 1 calc R . .
H53C H 0.8462 0.4612 0.4994 0.074 Uiso 1 1 calc R . .
C54 C 0.7201(4) 0.4357(2) 0.5364(3) 0.072(3) Uani 1 1 d . . .
H54A H 0.6702 0.4167 0.5385 0.108 Uiso 1 1 calc R . .
H54B H 0.7043 0.4617 0.5178 0.108 Uiso 1 1 calc R . .
H54C H 0.7435 0.4487 0.5621 0.108 Uiso 1 1 calc R . .
C55 C 0.5947(3) 0.34308(19) 0.38208(16) 0.0225(13) Uani 1 1 d . . .
C56 C 0.5498(3) 0.3148(2) 0.35232(17) 0.0260(14) Uani 1 1 d . . .
C57 C 0.5489(3) 0.3285(2) 0.31336(18) 0.0352(16) Uani 1 1 d . . .
H57A H 0.5201 0.3096 0.2926 0.042 Uiso 1 1 calc R . .
C58 C 0.5898(4) 0.3694(2) 0.30484(18) 0.0381(17) Uani 1 1 d . . .
H58A H 0.5881 0.3787 0.2783 0.046 Uiso 1 1 calc R . .
C59 C 0.6328(4) 0.3965(2) 0.3346(2) 0.0386(17) Uani 1 1 d . . .
H59A H 0.6606 0.4243 0.3281 0.046 Uiso 1 1 calc R . .
C60 C 0.6368(3) 0.38439(19) 0.37327(17) 0.0265(14) Uani 1 1 d . . .
C61 C 0.6843(3) 0.41464(19) 0.40543(19) 0.0339(16) Uani 1 1 d . . .
H61A H 0.7031 0.3931 0.4281 0.041 Uiso 1 1 calc R . .
C62 C 0.6275(4) 0.4514(2) 0.4196(2) 0.058(2) Uani 1 1 d . . .
H62A H 0.5772 0.4359 0.4263 0.087 Uiso 1 1 calc R . .
H62B H 0.6105 0.4747 0.3989 0.087 Uiso 1 1 calc R . .
H62C H 0.6580 0.4673 0.4429 0.087 Uiso 1 1 calc R . .
C63 C 0.7650(4) 0.4378(2) 0.3950(2) 0.054(2) Uani 1 1 d . . .
H63A H 0.8011 0.4134 0.3864 0.081 Uiso 1 1 calc R . .
H63B H 0.7955 0.4539 0.4182 0.081 Uiso 1 1 calc R . .
H63C H 0.7494 0.4608 0.3739 0.081 Uiso 1 1 calc R . .
C64 C 0.5032(3) 0.26935(19) 0.36016(17) 0.0278(14) Uani 1 1 d . . .
H64A H 0.5080 0.2656 0.3892 0.033 Uiso 1 1 calc R . .
C65 C 0.4088(3) 0.2714(2) 0.34276(19) 0.0405(17) Uani 1 1 d . . .
H65A H 0.3815 0.2419 0.3485 0.061 Uiso 1 1 calc R . .
H65B H 0.4023 0.2757 0.3143 0.061 Uiso 1 1 calc R . .
H65C H 0.3825 0.2980 0.3544 0.061 Uiso 1 1 calc R . .
C66 C 0.5424(3) 0.22583(19) 0.34437(17) 0.0330(15) Uani 1 1 d . . .
H66A H 0.5115 0.1975 0.3501 0.050 Uiso 1 1 calc R . .
H66B H 0.6015 0.2231 0.3569 0.050 Uiso 1 1 calc R . .
H66C H 0.5395 0.2289 0.3159 0.050 Uiso 1 1 calc R . .
C67 C 0.3753(3) -0.0235(2) 0.41474(17) 0.0315(15) Uani 1 1 d . . .
H67A H 0.3395 -0.0186 0.3893 0.047 Uiso 1 1 calc R . .
H67B H 0.3589 -0.0013 0.4339 0.047 Uiso 1 1 calc R . .
H67C H 0.3685 -0.0559 0.4236 0.047 Uiso 1 1 calc R . .
C68 C 0.4675(3) -0.01507(18) 0.41078(17) 0.0230(13) Uani 1 1 d . . .
C69 C 0.5252(3) -0.02136(18) 0.44473(16) 0.0227(13) Uani 1 1 d . . .
H69A H 0.5015 -0.0233 0.4681 0.027 Uiso 1 1 calc R . .
C70 C 0.6142(3) -0.02538(17) 0.45008(16) 0.0187(12) Uani 1 1 d . . .
C71 C 0.6530(3) -0.04850(19) 0.48836(16) 0.0280(14) Uani 1 1 d . . .
H71A H 0.7144 -0.0501 0.4899 0.042 Uiso 1 1 calc R . .
H71B H 0.6303 -0.0805 0.4896 0.042 Uiso 1 1 calc R . .
H71C H 0.6395 -0.0298 0.5104 0.042 Uiso 1 1 calc R . .
C72 C 0.7509(3) -0.01927(17) 0.43151(16) 0.0187(13) Uani 1 1 d . . .
C73 C 0.8043(3) 0.01017(18) 0.45775(15) 0.0193(13) Uani 1 1 d . . .
C74 C 0.8912(3) 0.00379(19) 0.46070(17) 0.0254(14) Uani 1 1 d . . .
H74A H 0.9286 0.0224 0.4787 0.030 Uiso 1 1 calc R . .
C75 C 0.9232(3) -0.02904(19) 0.43797(18) 0.0313(15) Uani 1 1 d . . .
H75A H 0.9826 -0.0324 0.4400 0.038 Uiso 1 1 calc R . .
C76 C 0.8704(3) -0.05741(19) 0.41214(18) 0.0297(15) Uani 1 1 d . . .
H76A H 0.8938 -0.0797 0.3964 0.036 Uiso 1 1 calc R . .
C77 C 0.7835(3) -0.05351(17) 0.40905(16) 0.0200(13) Uani 1 1 d . . .
C78 C 0.7255(3) -0.08627(18) 0.38174(16) 0.0232(13) Uani 1 1 d . . .
H78A H 0.6731 -0.0680 0.3717 0.028 Uiso 1 1 calc R . .
C79 C 0.7627(3) -0.1022(2) 0.34617(17) 0.0357(16) Uani 1 1 d . . .
H79A H 0.7224 -0.1228 0.3298 0.054 Uiso 1 1 calc R . .
H79B H 0.8151 -0.1196 0.3549 0.054 Uiso 1 1 calc R . .
H79C H 0.7745 -0.0745 0.3310 0.054 Uiso 1 1 calc R . .
C80 C 0.6992(4) -0.1285(2) 0.40409(19) 0.0430(17) Uani 1 1 d . . .
H80A H 0.6616 -0.1489 0.3861 0.065 Uiso 1 1 calc R . .
H80B H 0.6696 -0.1174 0.4250 0.065 Uiso 1 1 calc R . .
H80C H 0.7494 -0.1464 0.4156 0.065 Uiso 1 1 calc R . .
C81 C 0.7722(3) 0.04981(18) 0.48127(16) 0.0226(13) Uani 1 1 d . . .
H81A H 0.7092 0.0480 0.4769 0.027 Uiso 1 1 calc R . .
C82 C 0.8035(3) 0.0454(2) 0.52533(16) 0.0309(15) Uani 1 1 d . . .
H82A H 0.7871 0.0145 0.5345 0.046 Uiso 1 1 calc R . .
H82B H 0.7783 0.0704 0.5392 0.046 Uiso 1 1 calc R . .
H82C H 0.8650 0.0484 0.5306 0.046 Uiso 1 1 calc R . .
C83 C 0.7969(3) 0.09831(18) 0.46680(16) 0.0237(13) Uani 1 1 d . . .
H83A H 0.7763 0.1011 0.4386 0.036 Uiso 1 1 calc R . .
H83B H 0.8584 0.1015 0.4718 0.036 Uiso 1 1 calc R . .
H83C H 0.7717 0.1233 0.4808 0.036 Uiso 1 1 calc R . .
C84 C 0.4222(3) -0.01134(18) 0.34107(15) 0.0198(13) Uani 1 1 d . . .
C85 C 0.4189(3) -0.05624(19) 0.32270(16) 0.0223(13) Uani 1 1 d . . .
C86 C 0.3569(3) -0.0643(2) 0.29037(17) 0.0296(15) Uani 1 1 d . . .
H86A H 0.3535 -0.0943 0.2779 0.036 Uiso 1 1 calc R . .
C87 C 0.3000(3) -0.0294(2) 0.27613(18) 0.0341(16) Uani 1 1 d . . .
H87A H 0.2580 -0.0355 0.2540 0.041 Uiso 1 1 calc R . .
C88 C 0.3043(3) 0.0141(2) 0.29407(16) 0.0268(14) Uani 1 1 d . . .
H88A H 0.2646 0.0378 0.2842 0.032 Uiso 1 1 calc R . .
C89 C 0.3655(3) 0.02430(18) 0.32645(16) 0.0226(13) Uani 1 1 d . . .
C90 C 0.3647(3) 0.07320(19) 0.34507(17) 0.0287(15) Uani 1 1 d . . .
H90A H 0.4125 0.0748 0.3676 0.034 Uiso 1 1 calc R . .
C91 C 0.2816(4) 0.0822(2) 0.3612(2) 0.0447(18) Uani 1 1 d . . .
H91A H 0.2835 0.1136 0.3732 0.067 Uiso 1 1 calc R . .
H91B H 0.2750 0.0581 0.3808 0.067 Uiso 1 1 calc R . .
H91C H 0.2338 0.0805 0.3396 0.067 Uiso 1 1 calc R . .
C92 C 0.3767(4) 0.1125(2) 0.3165(2) 0.0425(18) Uani 1 1 d . . .
H92A H 0.4297 0.1074 0.3065 0.064 Uiso 1 1 calc R . .
H92B H 0.3788 0.1430 0.3299 0.064 Uiso 1 1 calc R . .
H92C H 0.3296 0.1123 0.2946 0.064 Uiso 1 1 calc R . .
C93 C 0.4788(3) -0.09626(19) 0.33865(17) 0.0268(14) Uani 1 1 d . . .
H93A H 0.5293 -0.0816 0.3550 0.032 Uiso 1 1 calc R . .
C94 C 0.4377(4) -0.1288(2) 0.3653(2) 0.0478(19) Uani 1 1 d . . .
H94A H 0.4774 -0.1539 0.3755 0.072 Uiso 1 1 calc R . .
H94B H 0.3867 -0.1429 0.3503 0.072 Uiso 1 1 calc R . .
H94C H 0.4227 -0.1105 0.3872 0.072 Uiso 1 1 calc R . .
C95 C 0.5096(4) -0.1251(2) 0.30671(18) 0.0349(16) Uani 1 1 d . . .
H95A H 0.5366 -0.1040 0.2899 0.052 Uiso 1 1 calc R . .
H95B H 0.4616 -0.1410 0.2909 0.052 Uiso 1 1 calc R . .
H95C H 0.5504 -0.1487 0.3187 0.052 Uiso 1 1 calc R . .
C96 C 0.8879(3) 0.01725(19) 0.18231(17) 0.0299(15) Uani 1 1 d . . .
H96A H 0.9066 -0.0114 0.1972 0.045 Uiso 1 1 calc R . .
H96B H 0.9359 0.0387 0.1827 0.045 Uiso 1 1 calc R . .
H96C H 0.8653 0.0087 0.1552 0.045 Uiso 1 1 calc R . .
C97 C 0.8201(3) 0.04147(18) 0.20064(16) 0.0212(13) Uani 1 1 d . . .
C98 C 0.7871(3) 0.08247(18) 0.18218(16) 0.0228(13) Uani 1 1 d . . .
H98A H 0.8182 0.0948 0.1633 0.027 Uiso 1 1 calc R . .
C99 C 0.7143(3) 0.10917(18) 0.18683(16) 0.0212(13) Uani 1 1 d . . .
C100 C 0.6818(3) 0.1418(2) 0.15344(16) 0.0317(15) Uani 1 1 d . . .
H10A H 0.6316 0.1583 0.1591 0.048 Uiso 1 1 calc R . .
H10B H 0.6670 0.1234 0.1293 0.048 Uiso 1 1 calc R . .
H10C H 0.7254 0.1649 0.1502 0.048 Uiso 1 1 calc R . .
C101 C 0.5976(3) 0.13107(18) 0.21851(15) 0.0198(13) Uani 1 1 d . . .
C102 C 0.5998(3) 0.17978(18) 0.22699(15) 0.0214(13) Uani 1 1 d . . .
C103 C 0.5240(3) 0.20160(19) 0.23072(16) 0.0284(14) Uani 1 1 d . . .
H10D H 0.5237 0.2346 0.2359 0.034 Uiso 1 1 calc R . .
C104 C 0.4490(4) 0.1768(2) 0.22712(17) 0.0320(15) Uani 1 1 d . . .
H10E H 0.3984 0.1925 0.2305 0.038 Uiso 1 1 calc R . .
C105 C 0.4476(3) 0.1296(2) 0.21869(17) 0.0280(14) Uani 1 1 d . . .
H10F H 0.3956 0.1130 0.2158 0.034 Uiso 1 1 calc R . .
C106 C 0.5217(3) 0.10501(19) 0.21418(16) 0.0226(13) Uani 1 1 d . . .
C107 C 0.5197(3) 0.05297(19) 0.20449(17) 0.0256(14) Uani 1 1 d . . .
H10G H 0.5746 0.0392 0.2174 0.031 Uiso 1 1 calc R . .
C108 C 0.5138(4) 0.0451(2) 0.16054(19) 0.0485(19) Uani 1 1 d . . .
H10H H 0.5133 0.0112 0.1550 0.073 Uiso 1 1 calc R . .
H10I H 0.5625 0.0597 0.1515 0.073 Uiso 1 1 calc R . .
H10J H 0.4618 0.0595 0.1468 0.073 Uiso 1 1 calc R . .
C109 C 0.4498(3) 0.0258(2) 0.2198(2) 0.0405(17) Uani 1 1 d . . .
H10K H 0.4529 -0.0077 0.2129 0.061 Uiso 1 1 calc R . .
H10L H 0.3948 0.0385 0.2080 0.061 Uiso 1 1 calc R . .
H10M H 0.4569 0.0290 0.2484 0.061 Uiso 1 1 calc R . .
C110 C 0.6806(3) 0.20904(18) 0.23330(16) 0.0254(14) Uani 1 1 d . . .
H11B H 0.7272 0.1882 0.2275 0.031 Uiso 1 1 calc R . .
C111 C 0.7037(3) 0.22512(19) 0.27600(16) 0.0303(15) Uani 1 1 d . . .
H11C H 0.7072 0.1975 0.2933 0.045 Uiso 1 1 calc R . .
H11D H 0.6603 0.2468 0.2824 0.045 Uiso 1 1 calc R . .
H11E H 0.7582 0.2414 0.2796 0.045 Uiso 1 1 calc R . .
C112 C 0.6757(4) 0.2516(2) 0.20542(19) 0.0408(17) Uani 1 1 d . . .
H11F H 0.6611 0.2406 0.1783 0.061 Uiso 1 1 calc R . .
H11G H 0.7305 0.2676 0.2089 0.061 Uiso 1 1 calc R . .
H11H H 0.6325 0.2736 0.2113 0.061 Uiso 1 1 calc R . .
C113 C 0.8187(3) -0.02510(18) 0.24347(16) 0.0211(13) Uani 1 1 d . . .
C114 C 0.8950(3) -0.03582(19) 0.26751(16) 0.0240(13) Uani 1 1 d . . .
C115 C 0.9125(4) -0.0831(2) 0.27737(18) 0.0313(15) Uani 1 1 d . . .
H11I H 0.9638 -0.0911 0.2939 0.038 Uiso 1 1 calc R . .
C116 C 0.8558(4) -0.1185(2) 0.26330(18) 0.0362(16) Uani 1 1 d . . .
H11J H 0.8684 -0.1505 0.2703 0.043 Uiso 1 1 calc R . .
C117 C 0.7815(4) -0.10742(19) 0.23931(17) 0.0283(14) Uani 1 1 d . . .
H11K H 0.7432 -0.1320 0.2299 0.034 Uiso 1 1 calc R . .
C118 C 0.7610(3) -0.06124(19) 0.22847(16) 0.0241(14) Uani 1 1 d . . .
C119 C 0.6796(3) -0.04979(19) 0.20067(17) 0.0256(14) Uani 1 1 d . . .
H11L H 0.6620 -0.0172 0.2071 0.031 Uiso 1 1 calc R . .
C120 C 0.6923(4) -0.0496(2) 0.15788(18) 0.0391(17) Uani 1 1 d . . .
H12A H 0.6390 -0.0418 0.1410 0.059 Uiso 1 1 calc R . .
H12B H 0.7111 -0.0810 0.1509 0.059 Uiso 1 1 calc R . .
H12C H 0.7350 -0.0261 0.1543 0.059 Uiso 1 1 calc R . .
C121 C 0.6068(4) -0.0836(2) 0.2052(2) 0.0463(18) Uani 1 1 d . . .
H12D H 0.5562 -0.0744 0.1869 0.069 Uiso 1 1 calc R . .
H12E H 0.5952 -0.0820 0.2321 0.069 Uiso 1 1 calc R . .
H12F H 0.6226 -0.1160 0.1994 0.069 Uiso 1 1 calc R . .
C122 C 0.9616(3) 0.0009(2) 0.28253(17) 0.0284(14) Uani 1 1 d . . .
H12G H 0.9417 0.0322 0.2713 0.034 Uiso 1 1 calc R . .
C123 C 0.9737(3) 0.0048(2) 0.32740(16) 0.0349(16) Uani 1 1 d . . .
H12H H 0.9196 0.0124 0.3355 0.052 Uiso 1 1 calc R . .
H12I H 1.0145 0.0298 0.3362 0.052 Uiso 1 1 calc R . .
H12J H 0.9947 -0.0253 0.3391 0.052 Uiso 1 1 calc R . .
C124 C 1.0468(3) -0.0101(2) 0.26958(19) 0.0380(17) Uani 1 1 d . . .
H12K H 1.0390 -0.0121 0.2409 0.057 Uiso 1 1 calc R . .
H12L H 1.0685 -0.0403 0.2810 0.057 Uiso 1 1 calc R . .
H12M H 1.0871 0.0151 0.2786 0.057 Uiso 1 1 calc R . .
C125 C 0.2309(6) 0.2388(3) 0.1702(3) 0.072(3) Uani 1 1 d . . .
C126 C 0.2906(4) 0.2709(2) 0.1868(3) 0.051(2) Uani 1 1 d . . .
H12N H 0.3255 0.2869 0.1713 0.062 Uiso 1 1 calc R . .
C127 C 0.2982(5) 0.2790(3) 0.2257(3) 0.065(2) Uani 1 1 d . . .
H12O H 0.3396 0.3012 0.2369 0.078 Uiso 1 1 calc R . .
C128 C 0.2493(7) 0.2570(4) 0.2511(3) 0.101(4) Uani 1 1 d . . .
H12P H 0.2563 0.2628 0.2785 0.121 Uiso 1 1 calc R . .
C129 C 0.1960(7) 0.2290(5) 0.2335(4) 0.123(5) Uani 1 1 d . . .
H12Q H 0.1595 0.2151 0.2492 0.148 Uiso 1 1 calc R . .
C130 C 0.1817(5) 0.2152(3) 0.1948(4) 0.099(4) Uani 1 1 d . . .
H13D H 0.1418 0.1915 0.1852 0.119 Uiso 1 1 calc R . .
C131 C 0.2190(6) 0.2302(3) 0.1295(3) 0.118(4) Uani 1 1 d . . .
H13E H 0.2585 0.2495 0.1175 0.177 Uiso 1 1 calc R . .
H13F H 0.1610 0.2384 0.1178 0.177 Uiso 1 1 calc R . .
H13G H 0.2291 0.1967 0.1248 0.177 Uiso 1 1 calc R . .
C132 C 0.9490(6) 0.1651(5) 0.6488(3) 0.117(5) Uani 1 1 d . . .
C133 C 0.9384(6) 0.1203(4) 0.6248(2) 0.080(3) Uani 1 1 d . . .
H13H H 0.9745 0.1110 0.6070 0.097 Uiso 1 1 calc R . .
C134 C 0.8682(8) 0.0940(5) 0.6320(3) 0.127(5) Uani 1 1 d . . .
H13J H 0.8602 0.0664 0.6162 0.152 Uiso 1 1 calc R . .
C135 C 0.8161(6) 0.0975(4) 0.6528(3) 0.103(4) Uani 1 1 d . . .
H13K H 0.7716 0.0759 0.6544 0.124 Uiso 1 1 calc R . .
C136 C 0.8336(7) 0.1419(4) 0.6760(3) 0.085(3) Uani 1 1 d . . .
H13L H 0.7969 0.1486 0.6942 0.102 Uiso 1 1 calc R . .
C137 C 0.8943(5) 0.1731(3) 0.6741(2) 0.063(2) Uani 1 1 d . . .
H13M H 0.8995 0.2005 0.6902 0.075 Uiso 1 1 calc R . .
C138 C 1.0148(6) 0.1938(5) 0.6465(3) 0.174(7) Uani 1 1 d . . .
H13N H 1.0133 0.2208 0.6642 0.261 Uiso 1 1 calc R . .
H13O H 1.0113 0.2052 0.6195 0.261 Uiso 1 1 calc R . .
H13P H 1.0676 0.1763 0.6541 0.261 Uiso 1 1 calc R . .
C139 C 0.3995(6) 0.2692(4) 0.5527(3) 0.086(3) Uani 1 1 d U . .
C140 C 0.4421(6) 0.2477(4) 0.5838(4) 0.110(3) Uani 1 1 d U . .
H14A H 0.4581 0.2156 0.5819 0.132 Uiso 1 1 calc R . .
C141 C 0.4615(6) 0.2688(4) 0.6152(3) 0.099(3) Uani 1 1 d U . .
H14B H 0.4937 0.2521 0.6364 0.119 Uiso 1 1 calc R . .
C142 C 0.4399(5) 0.3142(4) 0.6217(3) 0.081(2) Uani 1 1 d U . .
H14C H 0.4572 0.3282 0.6467 0.097 Uiso 1 1 calc R . .
C143 C 0.3926(5) 0.3401(3) 0.5918(3) 0.081(2) Uani 1 1 d U . .
H14D H 0.3743 0.3715 0.5954 0.097 Uiso 1 1 calc R . .
C144 C 0.3727(4) 0.3148(3) 0.5534(3) 0.075(2) Uani 1 1 d U . .
H14E H 0.3429 0.3297 0.5307 0.091 Uiso 1 1 calc R . .
C145 C 0.3886(8) 0.2361(5) 0.5215(4) 0.192(6) Uani 1 1 d U . .
H14G H 0.4152 0.2061 0.5307 0.288 Uiso 1 1 calc R . .
H14H H 0.4148 0.2483 0.4998 0.288 Uiso 1 1 calc R . .
H14I H 0.3283 0.2310 0.5124 0.288 Uiso 1 1 calc R . .
C146 C 0.8359(5) 0.5808(2) 0.3761(2) 0.0510(19) Uani 1 1 d . . .
C147 C 0.9118(5) 0.5972(2) 0.3690(3) 0.063(2) Uani 1 1 d . . .
H14J H 0.9530 0.6068 0.3904 0.076 Uiso 1 1 calc R . .
C148 C 0.9298(5) 0.6002(3) 0.3323(4) 0.075(3) Uani 1 1 d . . .
H14K H 0.9828 0.6123 0.3281 0.090 Uiso 1 1 calc R . .
C149 C 0.8711(6) 0.5857(3) 0.3012(3) 0.079(3) Uani 1 1 d . . .
H14L H 0.8833 0.5878 0.2752 0.095 Uiso 1 1 calc R . .
C150 C 0.7939(5) 0.5679(3) 0.3075(2) 0.065(2) Uani 1 1 d . . .
H15A H 0.7531 0.5573 0.2863 0.078 Uiso 1 1 calc R . .
C151 C 0.7786(4) 0.5662(3) 0.3446(2) 0.052(2) Uani 1 1 d . . .
H15B H 0.7257 0.5544 0.3491 0.062 Uiso 1 1 calc R . .
C152 C 0.8163(6) 0.5775(3) 0.4169(2) 0.097(3) Uani 1 1 d . . .
H15C H 0.8644 0.5893 0.4355 0.146 Uiso 1 1 calc R . .
H15D H 0.8054 0.5445 0.4229 0.146 Uiso 1 1 calc R . .
H15E H 0.7663 0.5966 0.4188 0.146 Uiso 1 1 calc R . .
C153 C 0.5405(10) 0.4839(6) 0.5554(5) 0.076(5) Uiso 0.50 1 d P . .
C154 C 0.5554(7) 0.5181(4) 0.5265(4) 0.110(4) Uiso 1 1 d . . .
C155 C 0.5684(10) 0.5551(5) 0.4900(5) 0.064(4) Uiso 0.50 1 d P . .
C156 C 0.5239(8) 0.5495(4) 0.4590(4) 0.129(4) Uiso 1 1 d . . .
C157 C 0.5207(10) 0.5167(5) 0.4968(6) 0.063(5) Uiso 0.50 1 d P . .

loop_
_atom_site_aniso_label
_atom_site_aniso_U_11
_atom_site_aniso_U_22
_atom_site_aniso_U_33
_atom_site_aniso_U_23
_atom_site_aniso_U_13
_atom_site_aniso_U_12
Sm1 0.01337(14) 0.02147(16) 0.01991(17) -0.00039(13) 0.00641(12) -0.00145(11)
Sm2 0.01322(14) 0.02032(15) 0.01767(16) -0.00008(13) 0.00524(12) 0.00163(11)
Sm3 0.01474(14) 0.02051(15) 0.01559(16) 0.00098(13) 0.00550(12) -0.00099(12)
Sm4 0.01627(15) 0.02204(16) 0.01384(16) 0.00081(13) 0.00536(12) 0.00043(12)
Cl1 0.0213(7) 0.0302(8) 0.0422(10) -0.0155(7) 0.0141(7) -0.0067(6)
Cl2 0.0224(7) 0.0307(8) 0.0460(10) 0.0199(8) 0.0179(7) 0.0113(6)
Cl3 0.0181(7) 0.0526(10) 0.0170(8) 0.0000(7) 0.0035(6) 0.0064(6)
Cl4 0.0382(8) 0.0256(8) 0.0211(8) -0.0046(7) 0.0112(7) -0.0091(6)
Cl5 0.0386(9) 0.0287(8) 0.0262(9) 0.0093(7) 0.0184(7) 0.0147(7)
Cl6 0.0161(7) 0.0545(10) 0.0175(8) 0.0076(7) 0.0026(6) -0.0036(6)
Al1 0.0178(9) 0.0244(9) 0.0230(10) -0.0037(8) 0.0060(8) -0.0038(7)
Al2 0.0216(9) 0.0270(10) 0.0246(11) -0.0038(8) 0.0084(8) -0.0031(7)
N1 0.025(3) 0.024(3) 0.027(3) 0.000(2) 0.011(2) -0.004(2)
N2 0.022(3) 0.029(3) 0.020(3) -0.005(2) 0.010(2) -0.004(2)
N3 0.023(3) 0.021(3) 0.016(3) 0.001(2) 0.004(2) 0.0022(19)
N4 0.015(2) 0.020(2) 0.015(3) -0.004(2) 0.003(2) 0.0001(18)
N5 0.017(2) 0.026(3) 0.014(3) -0.001(2) 0.004(2) 0.0018(19)
N6 0.011(2) 0.022(2) 0.018(3) 0.001(2) 0.004(2) 0.0027(18)
N7 0.013(2) 0.021(2) 0.019(3) -0.002(2) 0.003(2) 0.0035(18)
N8 0.016(2) 0.024(3) 0.015(3) 0.002(2) 0.003(2) -0.0029(19)
C1 0.022(3) 0.022(3) 0.025(4) 0.001(3) 0.007(3) -0.004(2)
C2 0.024(3) 0.020(3) 0.023(4) -0.004(3) 0.006(3) -0.002(2)
C3 0.044(4) 0.038(4) 0.031(4) -0.002(3) 0.015(3) -0.007(3)
C4 0.029(3) 0.042(4) 0.047(4) -0.001(3) 0.014(3) -0.002(3)
C5 0.020(3) 0.018(3) 0.016(3) 0.000(3) 0.004(3) 0.003(2)
C6 0.017(3) 0.023(3) 0.030(4) -0.003(3) 0.010(3) -0.001(2)
C7 0.022(3) 0.056(4) 0.044(4) -0.016(4) 0.004(3) 0.003(3)
C8 0.039(4) 0.051(4) 0.030(4) 0.002(3) 0.009(3) -0.020(3)
C9 0.017(3) 0.044(4) 0.061(5) -0.006(4) 0.010(3) 0.003(3)
C10 0.019(3) 0.027(3) 0.034(4) -0.005(3) 0.005(3) 0.000(2)
C11 0.019(3) 0.041(4) 0.040(4) -0.009(3) 0.016(3) -0.007(3)
C12 0.032(3) 0.030(3) 0.027(4) -0.007(3) 0.014(3) -0.013(3)
C13 0.043(4) 0.039(4) 0.059(5) -0.009(4) 0.030(4) -0.016(3)
C14 0.029(3) 0.025(3) 0.037(4) -0.006(3) 0.020(3) -0.012(3)
C15 0.037(4) 0.036(4) 0.033(4) -0.007(3) 0.025(3) -0.014(3)
C16 0.061(5) 0.026(4) 0.057(5) -0.013(4) 0.039(4) -0.016(3)
C17 0.047(4) 0.024(4) 0.065(5) 0.003(4) 0.032(4) -0.003(3)
C18 0.043(4) 0.036(4) 0.041(4) 0.008(3) 0.023(3) -0.006(3)
C19 0.033(4) 0.023(3) 0.035(4) 0.001(3) 0.021(3) -0.011(3)
C20 0.038(4) 0.028(3) 0.022(4) 0.005(3) 0.005(3) -0.003(3)
C21 0.061(5) 0.064(5) 0.046(5) -0.013(4) 0.020(4) -0.002(4)
C22 0.045(4) 0.050(4) 0.046(5) 0.014(4) -0.001(4) -0.002(3)
C23 0.060(5) 0.041(4) 0.035(4) -0.009(3) 0.017(4) -0.026(3)
C24 0.050(5) 0.108(7) 0.060(6) -0.012(5) 0.011(4) -0.031(5)
C25 0.063(5) 0.068(5) 0.039(5) -0.015(4) 0.016(4) -0.031(4)
C26 0.013(3) 0.036(4) 0.023(4) 0.000(3) 0.000(3) 0.003(2)
C27 0.016(3) 0.034(4) 0.028(4) 0.004(3) 0.001(3) 0.005(2)
C28 0.042(4) 0.037(4) 0.031(4) 0.006(3) 0.004(3) 0.008(3)
C29 0.071(5) 0.051(5) 0.021(4) 0.014(4) 0.008(4) 0.010(4)
C30 0.047(4) 0.055(5) 0.022(4) -0.004(4) 0.000(3) 0.009(3)
C31 0.015(3) 0.046(4) 0.023(4) -0.003(3) -0.004(3) 0.008(3)
C32 0.023(3) 0.025(3) 0.027(4) 0.001(3) 0.007(3) 0.002(2)
C33 0.042(4) 0.039(4) 0.052(5) 0.002(4) 0.019(4) 0.014(3)
C34 0.027(3) 0.030(3) 0.036(4) 0.004(3) 0.008(3) -0.003(3)
C35 0.019(3) 0.045(4) 0.027(4) -0.008(3) 0.003(3) 0.002(3)
C36 0.024(4) 0.062(5) 0.059(5) -0.023(4) 0.000(3) -0.007(3)
C37 0.034(4) 0.051(4) 0.038(4) -0.008(4) 0.004(3) 0.004(3)
C38 0.026(3) 0.052(4) 0.029(4) 0.002(3) -0.001(3) 0.023(3)
C39 0.018(3) 0.020(3) 0.030(4) -0.005(3) 0.006(3) 0.007(2)
C40 0.013(3) 0.038(4) 0.023(4) -0.004(3) 0.007(3) 0.003(2)
C41 0.018(3) 0.024(3) 0.022(3) -0.007(3) 0.003(3) -0.006(2)
C42 0.021(3) 0.051(4) 0.022(4) -0.002(3) 0.008(3) 0.002(3)
C43 0.015(3) 0.029(3) 0.013(3) -0.009(3) 0.004(2) 0.002(2)
C44 0.018(3) 0.027(3) 0.026(4) -0.002(3) 0.008(3) 0.005(2)
C45 0.023(3) 0.039(4) 0.037(4) -0.013(3) 0.010(3) -0.010(3)
C46 0.024(3) 0.052(4) 0.027(4) -0.011(4) -0.004(3) -0.002(3)
C47 0.029(3) 0.038(4) 0.019(3) -0.002(3) -0.005(3) 0.001(3)
C48 0.021(3) 0.027(3) 0.023(3) -0.002(3) 0.006(3) 0.004(2)
C49 0.034(3) 0.032(3) 0.012(3) 0.001(3) -0.001(3) -0.007(3)
C50 0.046(4) 0.048(4) 0.033(4) 0.007(4) 0.009(3) -0.007(3)
C51 0.057(4) 0.028(4) 0.040(4) 0.003(3) 0.009(4) 0.008(3)
C52 0.038(4) 0.028(4) 0.038(4) -0.007(3) -0.001(3) -0.012(3)
C53 0.071(5) 0.032(4) 0.050(5) -0.007(4) 0.025(4) -0.012(3)
C54 0.044(5) 0.037(4) 0.138(9) 0.002(5) 0.022(5) 0.005(3)
C55 0.021(3) 0.029(3) 0.018(3) 0.008(3) 0.006(3) 0.014(3)
C56 0.017(3) 0.037(4) 0.023(4) 0.002(3) 0.004(3) 0.012(3)
C57 0.028(3) 0.058(4) 0.019(4) 0.003(3) 0.001(3) 0.015(3)
C58 0.031(4) 0.065(5) 0.020(4) 0.020(4) 0.010(3) 0.019(3)
C59 0.031(4) 0.045(4) 0.041(5) 0.021(4) 0.010(3) 0.013(3)
C60 0.024(3) 0.028(3) 0.029(4) 0.006(3) 0.008(3) 0.010(3)
C61 0.030(3) 0.025(3) 0.048(4) 0.007(3) 0.014(3) 0.005(3)
C62 0.054(5) 0.046(4) 0.074(6) -0.014(4) 0.013(4) 0.006(4)
C63 0.052(5) 0.054(5) 0.058(5) 0.016(4) 0.014(4) -0.016(4)
C64 0.021(3) 0.036(4) 0.024(4) 0.001(3) -0.001(3) 0.004(3)
C65 0.029(4) 0.049(4) 0.040(4) -0.001(4) -0.004(3) 0.000(3)
C66 0.030(3) 0.043(4) 0.025(4) -0.007(3) 0.002(3) 0.000(3)
C67 0.011(3) 0.056(4) 0.028(4) -0.001(3) 0.005(3) -0.006(3)
C68 0.016(3) 0.026(3) 0.029(4) -0.004(3) 0.009(3) -0.002(2)
C69 0.017(3) 0.039(4) 0.013(3) 0.002(3) 0.005(3) -0.004(2)
C70 0.024(3) 0.016(3) 0.016(3) -0.002(3) 0.003(3) 0.002(2)
C71 0.032(3) 0.036(4) 0.017(3) 0.007(3) 0.005(3) -0.003(3)
C72 0.019(3) 0.017(3) 0.020(3) 0.008(3) 0.003(3) 0.004(2)
C73 0.022(3) 0.021(3) 0.015(3) 0.003(3) 0.002(3) -0.001(2)
C74 0.019(3) 0.028(3) 0.027(4) 0.005(3) -0.003(3) 0.004(2)
C75 0.017(3) 0.035(4) 0.041(4) 0.006(3) 0.000(3) 0.008(3)
C76 0.025(3) 0.028(3) 0.035(4) 0.000(3) 0.003(3) 0.013(3)
C77 0.020(3) 0.018(3) 0.022(3) 0.008(3) 0.003(3) 0.006(2)
C78 0.026(3) 0.022(3) 0.021(3) -0.002(3) 0.004(3) 0.006(2)
C79 0.033(4) 0.039(4) 0.035(4) -0.009(3) 0.005(3) 0.003(3)
C80 0.050(4) 0.032(4) 0.047(5) -0.009(3) 0.009(4) -0.007(3)
C81 0.018(3) 0.027(3) 0.023(3) -0.001(3) 0.004(3) 0.003(2)
C82 0.032(3) 0.037(4) 0.024(4) -0.005(3) 0.003(3) -0.001(3)
C83 0.019(3) 0.030(3) 0.021(3) -0.004(3) 0.001(3) -0.001(2)
C84 0.021(3) 0.028(3) 0.013(3) -0.002(3) 0.009(3) -0.010(2)
C85 0.018(3) 0.031(3) 0.019(3) -0.003(3) 0.008(3) -0.005(2)
C86 0.027(3) 0.031(4) 0.031(4) -0.006(3) 0.005(3) -0.005(3)
C87 0.028(3) 0.046(4) 0.025(4) -0.003(3) -0.008(3) -0.008(3)
C88 0.020(3) 0.035(4) 0.023(4) -0.001(3) -0.003(3) 0.004(3)
C89 0.013(3) 0.030(3) 0.026(4) 0.001(3) 0.007(3) 0.000(2)
C90 0.020(3) 0.035(4) 0.030(4) -0.008(3) -0.001(3) 0.007(3)
C91 0.032(4) 0.050(4) 0.055(5) -0.003(4) 0.014(3) 0.013(3)
C92 0.033(4) 0.029(4) 0.065(5) 0.003(4) 0.009(4) -0.001(3)
C93 0.029(3) 0.029(3) 0.022(4) -0.004(3) 0.004(3) -0.008(3)
C94 0.059(5) 0.039(4) 0.050(5) 0.013(4) 0.021(4) 0.006(3)
C95 0.035(4) 0.032(4) 0.040(4) -0.011(3) 0.012(3) 0.007(3)
C96 0.028(3) 0.038(4) 0.026(4) 0.001(3) 0.015(3) 0.008(3)
C97 0.015(3) 0.023(3) 0.026(4) -0.003(3) 0.004(3) 0.002(2)
C98 0.021(3) 0.031(3) 0.018(3) 0.005(3) 0.009(3) -0.002(2)
C99 0.023(3) 0.022(3) 0.017(3) 0.002(3) 0.001(3) 0.001(2)
C100 0.038(4) 0.041(4) 0.018(3) 0.010(3) 0.009(3) 0.014(3)
C101 0.025(3) 0.024(3) 0.010(3) 0.003(3) 0.005(2) 0.007(2)
C102 0.023(3) 0.028(3) 0.011(3) 0.005(3) -0.001(3) 0.007(2)
C103 0.037(4) 0.026(3) 0.023(4) -0.002(3) 0.004(3) 0.013(3)
C104 0.026(3) 0.041(4) 0.028(4) 0.000(3) 0.004(3) 0.011(3)
C105 0.022(3) 0.031(4) 0.030(4) 0.003(3) 0.002(3) 0.003(3)
C106 0.018(3) 0.029(3) 0.018(3) 0.002(3) -0.005(3) 0.004(2)
C107 0.019(3) 0.032(3) 0.024(4) -0.001(3) -0.003(3) 0.003(2)
C108 0.056(5) 0.047(4) 0.040(5) -0.019(4) 0.002(4) 0.001(3)
C109 0.022(3) 0.040(4) 0.057(5) 0.002(4) 0.001(3) -0.005(3)
C110 0.032(3) 0.021(3) 0.025(4) 0.003(3) 0.012(3) -0.003(3)
C111 0.033(3) 0.029(3) 0.030(4) -0.004(3) 0.008(3) 0.005(3)
C112 0.051(4) 0.029(4) 0.044(5) 0.009(3) 0.011(4) -0.005(3)
C113 0.022(3) 0.023(3) 0.022(3) 0.001(3) 0.013(3) 0.006(2)
C114 0.024(3) 0.028(3) 0.021(3) -0.001(3) 0.007(3) 0.006(3)
C115 0.030(3) 0.038(4) 0.028(4) 0.000(3) 0.011(3) 0.011(3)
C116 0.050(4) 0.026(4) 0.035(4) 0.005(3) 0.017(3) 0.011(3)
C117 0.036(4) 0.019(3) 0.033(4) -0.003(3) 0.015(3) 0.004(3)
C118 0.024(3) 0.033(3) 0.020(3) -0.006(3) 0.018(3) 0.004(3)
C119 0.025(3) 0.021(3) 0.034(4) -0.007(3) 0.014(3) -0.001(2)
C120 0.037(4) 0.041(4) 0.039(4) -0.002(3) 0.006(3) 0.011(3)
C121 0.034(4) 0.052(4) 0.054(5) -0.015(4) 0.009(3) -0.016(3)
C122 0.019(3) 0.035(4) 0.031(4) -0.001(3) 0.001(3) 0.006(3)
C123 0.032(4) 0.045(4) 0.024(4) -0.016(3) -0.005(3) 0.010(3)
C124 0.025(3) 0.043(4) 0.046(5) -0.004(3) 0.005(3) 0.009(3)
C125 0.074(6) 0.065(6) 0.063(6) -0.005(5) -0.026(5) 0.014(5)
C126 0.045(4) 0.031(4) 0.075(6) 0.008(4) -0.003(4) 0.003(3)
C127 0.065(6) 0.045(5) 0.089(8) -0.003(5) 0.028(6) 0.013(4)
C128 0.078(8) 0.113(9) 0.096(9) -0.010(8) -0.028(7) 0.046(7)
C129 0.067(8) 0.193(14) 0.101(10) 0.053(10) -0.013(7) -0.006(8)
C130 0.058(6) 0.091(7) 0.137(10) 0.023(8) -0.021(7) -0.058(5)
C131 0.123(9) 0.115(9) 0.112(10) -0.021(8) 0.007(8) 0.031(7)
C132 0.078(7) 0.179(12) 0.103(9) 0.111(9) 0.040(7) 0.075(8)
C133 0.104(8) 0.121(8) 0.024(5) 0.013(5) 0.031(5) 0.093(7)
C134 0.118(10) 0.210(14) 0.057(7) 0.080(8) 0.027(7) 0.111(10)
C135 0.080(8) 0.132(10) 0.096(9) 0.041(8) 0.009(7) 0.040(7)
C136 0.120(9) 0.088(8) 0.045(6) -0.010(6) 0.006(6) 0.043(6)
C137 0.064(6) 0.094(7) 0.034(5) 0.015(5) 0.019(5) 0.035(5)
C138 0.041(6) 0.307(18) 0.172(13) 0.179(13) 0.011(7) 0.043(8)
C139 0.054(5) 0.134(7) 0.074(5) -0.038(6) 0.026(4) -0.050(5)
C140 0.070(5) 0.140(7) 0.121(7) -0.002(6) 0.022(6) -0.046(5)
C141 0.070(5) 0.131(7) 0.099(6) 0.008(6) 0.022(5) -0.041(5)
C142 0.062(5) 0.115(6) 0.074(5) -0.020(5) 0.035(4) -0.033(5)
C143 0.043(4) 0.104(6) 0.103(6) 0.002(5) 0.032(4) -0.020(4)
C144 0.025(4) 0.121(6) 0.081(5) 0.025(5) 0.011(4) -0.021(4)
C145 0.196(11) 0.225(12) 0.180(12) -0.114(10) 0.107(10) -0.074(10)
C146 0.053(5) 0.053(5) 0.043(5) -0.011(4) -0.002(4) 0.009(4)
C147 0.042(5) 0.042(5) 0.097(8) -0.024(5) -0.015(5) -0.001(4)
C148 0.046(5) 0.039(5) 0.147(10) -0.022(6) 0.037(6) -0.010(4)
C149 0.116(8) 0.061(6) 0.072(7) 0.005(5) 0.052(6) 0.010(6)
C150 0.062(5) 0.094(6) 0.038(5) -0.007(5) 0.005(4) -0.010(5)
C151 0.029(4) 0.076(5) 0.047(5) -0.005(5) -0.002(4) -0.008(4)
C152 0.135(9) 0.100(7) 0.052(6) -0.005(6) 0.000(6) 0.006(6)

loop_
_atom_type_symbol
_atom_type_description
_atom_type_scat_dispersion_real
_atom_type_scat_dispersion_imag
_atom_type_scat_source
C C 0.0033 0.0016 'International Tables Vol C Tables 4.2.6.8 and 6.1.1.4'
H H 0.0000 0.0000 'International Tables Vol C Tables 4.2.6.8 and 6.1.1.4'
N N 0.0061 0.0033 'International Tables Vol C Tables 4.2.6.8 and 6.1.1.4'
Cl Cl 0.1484 0.1585 'International Tables Vol C Tables 4.2.6.8 and 6.1.1.4'
Sm Sm -0.1638 3.4418 'International Tables Vol C Tables 4.2.6.8 and 6.1.1.4'
Al Al 0.0645 0.0514 'International Tables Vol C Tables 4.2.6.8 and 6.1.1.4'

loop_
_geom_angle_atom_site_label_1
_geom_angle_atom_site_label_2
_geom_angle_atom_site_label_3
_geom_angle
_geom_angle_site_symmetry_1
_geom_angle_site_symmetry_3
_geom_angle_publ_flag
N1 Sm1 N2 78.48(15) . . ?
N1 Sm1 C1 91.67(15) . . ?
N2 Sm1 C1 86.02(16) . . ?
N1 Sm1 Cl2 158.89(12) . . ?
N2 Sm1 Cl2 89.29(11) . . ?
C1 Sm1 Cl2 104.71(12) . . ?
N1 Sm1 Cl1 92.14(11) . . ?
N2 Sm1 Cl1 113.43(11) . . ?
C1 Sm1 Cl1 160.55(12) . . ?
Cl2 Sm1 Cl1 76.88(4) . . ?
N1 Sm1 Cl3 119.73(11) . . ?
N2 Sm1 Cl3 160.11(11) . . ?
C1 Sm1 Cl3 85.52(12) . . ?
Cl2 Sm1 Cl3 75.53(4) . . ?
Cl1 Sm1 Cl3 76.03(4) . . ?
N1 Sm1 Sm2 133.66(10) . . ?
N2 Sm1 Sm2 128.48(10) . . ?
C1 Sm1 Sm2 122.97(11) . . ?
Cl2 Sm1 Sm2 45.48(3) . . ?
Cl1 Sm1 Sm2 45.02(3) . . ?
Cl3 Sm1 Sm2 45.72(3) . . ?
N1 Sm1 H101 106.2(8) . . ?
N2 Sm1 H101 75.1(9) . . ?
C1 Sm1 H101 20.76(12) . . ?
Cl2 Sm1 H101 86.8(6) . . ?
Cl1 Sm1 H101 161.2(10) . . ?
Cl3 Sm1 H101 91.1(11) . . ?
Sm2 Sm1 H101 116.3(10) . . ?
N1 Sm1 H102 71.7(4) . . ?
N2 Sm1 H102 76.9(10) . . ?
C1 Sm1 H102 20.80(13) . . ?
Cl2 Sm1 H102 122.5(6) . . ?
Cl1 Sm1 H102 159.2(9) . . ?
Cl3 Sm1 H102 100.3(8) . . ?
Sm2 Sm1 H102 142.5(5) . . ?
H101 Sm1 H102 35.7(9) . . ?
N4 Sm2 N3 77.92(14) . . ?
N4 Sm2 C5 90.37(15) . . ?
N3 Sm2 C5 85.60(15) . . ?
N4 Sm2 Cl1 95.99(10) . . ?
N3 Sm2 Cl1 115.05(10) . . ?
C5 Sm2 Cl1 159.23(11) . . ?
N4 Sm2 Cl2 118.58(10) . . ?
N3 Sm2 Cl2 159.54(11) . . ?
C5 Sm2 Cl2 82.46(11) . . ?
Cl1 Sm2 Cl2 77.13(4) . . ?
N4 Sm2 Cl3 162.67(10) . . ?
N3 Sm2 Cl3 91.12(11) . . ?
C5 Sm2 Cl3 102.27(12) . . ?
Cl1 Sm2 Cl3 76.35(4) . . ?
Cl2 Sm2 Cl3 75.35(4) . . ?
N4 Sm2 Sm1 136.21(9) . . ?
N3 Sm2 Sm1 131.46(10) . . ?
C5 Sm2 Sm1 119.29(11) . . ?
Cl1 Sm2 Sm1 45.51(3) . . ?
Cl2 Sm2 Sm1 45.32(3) . . ?
Cl3 Sm2 Sm1 45.65(3) . . ?
N4 Sm2 H501 72.5(6) . . ?
N3 Sm2 H501 71.4(9) . . ?
C5 Sm2 H501 21.04(12) . . ?
Cl1 Sm2 H501 165.8(10) . . ?
Cl2 Sm2 H501 100.7(6) . . ?
Cl3 Sm2 H501 117.0(8) . . ?
Sm1 Sm2 H501 140.31(18) . . ?
N4 Sm2 H502 109.5(5) . . ?
N3 Sm2 H502 81.7(11) . . ?
C5 Sm2 H502 21.04(12) . . ?
Cl1 Sm2 H502 152.3(8) . . ?
Cl2 Sm2 H502 81.2(11) . . ?
Cl3 Sm2 H502 81.7(3) . . ?
Sm1 Sm2 H502 106.8(8) . . ?
H501 Sm2 H502 37.1(8) . . ?
N5 Sm3 N6 78.58(14) . . ?
N5 Sm3 C6 89.30(15) . . ?
N6 Sm3 C6 86.20(16) . . ?
N5 Sm3 Cl6 161.66(10) . . ?
N6 Sm3 Cl6 89.62(10) . . ?
C6 Sm3 Cl6 104.03(12) . . ?
N5 Sm3 Cl4 95.10(11) . . ?
N6 Sm3 Cl4 115.55(10) . . ?
C6 Sm3 Cl4 158.25(13) . . ?
Cl6 Sm3 Cl4 77.23(4) . . ?
N5 Sm3 Cl5 119.61(10) . . ?
N6 Sm3 Cl5 158.22(10) . . ?
C6 Sm3 Cl5 82.42(13) . . ?
Cl6 Sm3 Cl5 75.31(4) . . ?
Cl4 Sm3 Cl5 76.88(4) . . ?
N5 Sm3 Sm4 136.25(10) . . ?
N6 Sm3 Sm4 130.06(9) . . ?
C6 Sm3 Sm4 120.49(12) . . ?
Cl6 Sm3 Sm4 45.72(3) . . ?
Cl4 Sm3 Sm4 45.54(3) . . ?
Cl5 Sm3 Sm4 45.61(3) . . ?
N5 Sm3 H601 108.0(6) . . ?
N6 Sm3 H601 81.1(11) . . ?
C6 Sm3 H601 21.04(16) . . ?
Cl6 Sm3 H601 83.6(3) . . ?
Cl4 Sm3 H601 154.2(10) . . ?
Cl5 Sm3 H601 81.7(12) . . ?
Sm4 Sm3 H601 108.7(9) . . ?
N5 Sm3 H602 89.4(11) . . ?
N6 Sm3 H602 106.9(3) . . ?
C6 Sm3 H602 21.11(12) . . ?
Cl6 Sm3 H602 107.6(11) . . ?
Cl4 Sm3 H602 137.4(2) . . ?
Cl5 Sm3 H602 64.3(6) . . ?
Sm4 Sm3 H602 107.4(8) . . ?
H601 Sm3 H602 35.6(9) . . ?
N5 Sm3 H603 71.7(7) . . ?
N6 Sm3 H603 71.9(9) . . ?
C6 Sm3 H603 21.08(13) . . ?
Cl6 Sm3 H603 118.2(9) . . ?
Cl4 Sm3 H603 163.8(11) . . ?
Cl5 Sm3 H603 101.1(5) . . ?
Sm4 Sm3 H603 141.56(18) . . ?
H601 Sm3 H603 36.4(9) . . ?
H602 Sm3 H603 36.8(8) . . ?
N8 Sm4 N7 77.83(14) . . ?
N8 Sm4 C2 87.10(15) . . ?
N7 Sm4 C2 86.49(16) . . ?
N8 Sm4 Cl4 98.38(10) . . ?
N7 Sm4 Cl4 115.61(10) . . ?
C2 Sm4 Cl4 157.86(13) . . ?
N8 Sm4 Cl5 163.31(10) . . ?
N7 Sm4 Cl5 89.76(10) . . ?
C2 Sm4 Cl5 103.42(12) . . ?
Cl4 Sm4 Cl5 76.79(4) . . ?
N8 Sm4 Cl6 119.85(10) . . ?
N7 Sm4 Cl6 158.08(10) . . ?
C2 Sm4 Cl6 81.95(13) . . ?
Cl4 Sm4 Cl6 76.71(4) . . ?
Cl5 Sm4 Cl6 75.02(4) . . ?
N8 Sm4 Sm3 138.70(10) . . ?
N7 Sm4 Sm3 130.29(9) . . ?
C2 Sm4 Sm3 119.61(12) . . ?
Cl4 Sm4 Sm3 45.34(3) . . ?
Cl5 Sm4 Sm3 45.69(3) . . ?
Cl6 Sm4 Sm3 45.25(3) . . ?
N8 Sm4 H201 83.3(11) . . ?
N7 Sm4 H201 105.8(5) . . ?
C2 Sm4 H201 21.06(12) . . ?
Cl4 Sm4 H201 138.0(3) . . ?
Cl5 Sm4 H201 111.1(11) . . ?
Cl6 Sm4 H201 66.7(8) . . ?
Sm3 Sm4 H201 110.1(10) . . ?
N8 Sm4 H202 71.4(8) . . ?
N7 Sm4 H202 69.9(7) . . ?
C2 Sm4 H202 21.08(12) . . ?
Cl4 Sm4 H202 167.6(11) . . ?
Cl5 Sm4 H202 115.0(10) . . ?
Cl6 Sm4 H202 101.9(4) . . ?
Sm3 Sm4 H202 140.4(3) . . ?
H201 Sm4 H202 36.2(9) . . ?
N8 Sm4 H203 107.1(4) . . ?
N7 Sm4 H203 84.6(12) . . ?
C2 Sm4 H203 21.07(12) . . ?
Cl4 Sm4 H203 150.6(9) . . ?
Cl5 Sm4 H203 82.4(2) . . ?
Cl6 Sm4 H203 78.0(11) . . ?
Sm3 Sm4 H203 105.4(8) . . ?
H201 Sm4 H203 36.1(9) . . ?
H202 Sm4 H203 36.5(9) . . ?
Sm2 Cl1 Sm1 89.47(4) . . ?
Sm1 Cl2 Sm2 89.19(4) . . ?
Sm1 Cl3 Sm2 88.62(4) . . ?
Sm3 Cl4 Sm4 89.12(4) . . ?
Sm4 Cl5 Sm3 88.70(4) . . ?
Sm3 Cl6 Sm4 89.03(4) . . ?
C8 Al1 C7 114.7(3) . . ?
C8 Al1 C6 109.3(3) . . ?
C7 Al1 C6 107.2(2) . . ?
C8 Al1 C5 108.1(2) . . ?
C7 Al1 C5 110.0(2) . . ?
C6 Al1 C5 107.3(2) . . ?
C4 Al2 C3 114.3(3) . . ?
C4 Al2 C2 109.9(2) . . ?
C3 Al2 C2 106.6(3) . . ?
C4 Al2 C1 108.4(3) . . ?
C3 Al2 C1 111.7(2) . . ?
C2 Al2 C1 105.6(2) . . ?
C12 N1 C14 118.0(4) . . ?
C12 N1 Sm1 124.2(3) . . ?
C14 N1 Sm1 117.2(3) . . ?
C10 N2 C26 118.5(4) . . ?
C10 N2 Sm1 125.8(4) . . ?
C26 N2 Sm1 115.4(3) . . ?
C39 N3 C55 119.1(4) . . ?
C39 N3 Sm2 127.5(4) . . ?
C55 N3 Sm2 113.2(3) . . ?
C41 N4 C43 116.2(4) . . ?
C41 N4 Sm2 125.4(3) . . ?
C43 N4 Sm2 117.6(3) . . ?
C68 N5 C84 117.4(4) . . ?
C68 N5 Sm3 123.9(3) . . ?
C84 N5 Sm3 118.1(3) . . ?
C70 N6 C72 118.7(4) . . ?
C70 N6 Sm3 126.7(3) . . ?
C72 N6 Sm3 114.3(3) . . ?
C99 N7 C101 118.4(4) . . ?
C99 N7 Sm4 127.3(3) . . ?
C101 N7 Sm4 114.0(3) . . ?
C97 N8 C113 118.1(4) . . ?
C97 N8 Sm4 127.1(3) . . ?
C113 N8 Sm4 114.5(3) . . ?
Al2 C1 Sm1 177.5(3) . . ?
Al2 C1 H101 107(3) . . ?
Sm1 C1 H101 71(3) . . ?
Al2 C1 H102 111(3) . . ?
Sm1 C1 H102 68(3) . . ?
H101 C1 H102 109(4) . . ?
Al2 C1 H103 110(3) . . ?
Sm1 C1 H103 72(3) . . ?
H101 C1 H103 109(4) . . ?
H102 C1 H103 111(4) . . ?
Al2 C2 Sm4 176.4(3) . . ?
Al2 C2 H201 111(3) . . ?
Sm4 C2 H201 71(3) . . ?
Al2 C2 H202 106(3) . . ?
Sm4 C2 H202 70(3) . . ?
H201 C2 H202 109(4) . . ?
Al2 C2 H203 111(3) . . ?
Sm4 C2 H203 71(3) . . ?
H201 C2 H203 109(4) . . ?
H202 C2 H203 111(4) . . ?
Al2 C3 H3A 109.5 . . ?
Al2 C3 H3B 109.5 . . ?
H3A C3 H3B 109.5 . . ?
Al2 C3 H3C 109.5 . . ?
H3A C3 H3C 109.5 . . ?
H3B C3 H3C 109.5 . . ?
Al2 C4 H4A 109.5 . . ?
Al2 C4 H4B 109.5 . . ?
H4A C4 H4B 109.5 . . ?
Al2 C4 H4C 109.5 . . ?
H4A C4 H4C 109.5 . . ?
H4B C4 H4C 109.5 . . ?
Al1 C5 Sm2 177.9(3) . . ?
Al1 C5 H501 108(3) . . ?
Sm2 C5 H501 70(3) . . ?
Al1 C5 H502 110(3) . . ?
Sm2 C5 H502 70(3) . . ?
H501 C5 H502 113(4) . . ?
Al1 C5 H503 104(3) . . ?
Sm2 C5 H503 77(3) . . ?
H501 C5 H503 111(4) . . ?
H502 C5 H503 110(4) . . ?
Al1 C6 Sm3 178.1(3) . . ?
Al1 C6 H601 117(3) . . ?
Sm3 C6 H601 65(3) . . ?
Al1 C6 H602 110(3) . . ?
Sm3 C6 H602 70(3) . . ?
H601 C6 H602 103(4) . . ?
Al1 C6 H603 108(3) . . ?
Sm3 C6 H603 71(3) . . ?
H601 C6 H603 107(4) . . ?
H602 C6 H603 112(4) . . ?
Al1 C7 H7A 109.5 . . ?
Al1 C7 H7B 109.5 . . ?
H7A C7 H7B 109.5 . . ?
Al1 C7 H7C 109.5 . . ?
H7A C7 H7C 109.5 . . ?
H7B C7 H7C 109.5 . . ?
Al1 C8 H8A 109.5 . . ?
Al1 C8 H8B 109.5 . . ?
H8A C8 H8B 109.5 . . ?
Al1 C8 H8C 109.5 . . ?
H8A C8 H8C 109.5 . . ?
H8B C8 H8C 109.5 . . ?
C10 C9 H9A 109.5 . . ?
C10 C9 H9B 109.5 . . ?
H9A C9 H9B 109.5 . . ?
C10 C9 H9C 109.5 . . ?
H9A C9 H9C 109.5 . . ?
H9B C9 H9C 109.5 . . ?
N2 C10 C11 123.0(5) . . ?
N2 C10 C9 121.2(5) . . ?
C11 C10 C9 115.7(5) . . ?
C12 C11 C10 130.5(5) . . ?
C12 C11 H11A 114.7 . . ?
C10 C11 H11A 114.7 . . ?
N1 C12 C11 124.6(5) . . ?
N1 C12 C13 119.4(5) . . ?
C11 C12 C13 116.0(5) . . ?
C12 C13 H13A 109.5 . . ?
C12 C13 H13B 109.5 . . ?
H13A C13 H13B 109.5 . . ?
C12 C13 H13C 109.5 . . ?
H13A C13 H13C 109.5 . . ?
H13B C13 H13C 109.5 . . ?
C19 C14 C15 120.6(5) . . ?
C19 C14 N1 119.9(5) . . ?
C15 C14 N1 119.5(6) . . ?
C16 C15 C14 118.4(6) . . ?
C16 C15 C23 119.9(6) . . ?
C14 C15 C23 121.6(6) . . ?
C17 C16 C15 121.4(6) . . ?
C17 C16 H16A 119.3 . . ?
C15 C16 H16A 119.3 . . ?
C18 C17 C16 119.5(6) . . ?
C18 C17 H17A 120.2 . . ?
C16 C17 H17A 120.2 . . ?
C17 C18 C19 122.0(6) . . ?
C17 C18 H18A 119.0 . . ?
C19 C18 H18A 119.0 . . ?
C18 C19 C14 118.0(6) . . ?
C18 C19 C20 119.7(6) . . ?
C14 C19 C20 122.2(5) . . ?
C22 C20 C19 114.3(5) . . ?
C22 C20 C21 110.5(5) . . ?
C19 C20 C21 111.6(5) . . ?
C22 C20 H20A 106.7 . . ?
C19 C20 H20A 106.7 . . ?
C21 C20 H20A 106.7 . . ?
C20 C21 H21A 109.5 . . ?
C20 C21 H21B 109.5 . . ?
H21A C21 H21B 109.5 . . ?
C20 C21 H21C 109.5 . . ?
H21A C21 H21C 109.5 . . ?
H21B C21 H21C 109.5 . . ?
C20 C22 H22A 109.5 . . ?
C20 C22 H22B 109.5 . . ?
H22A C22 H22B 109.5 . . ?
C20 C22 H22C 109.5 . . ?
H22A C22 H22C 109.5 . . ?
H22B C22 H22C 109.5 . . ?
C15 C23 C25 110.9(6) . . ?
C15 C23 C24 111.8(5) . . ?
C25 C23 C24 108.0(5) . . ?
C15 C23 H23A 108.7 . . ?
C25 C23 H23A 108.7 . . ?
C24 C23 H23A 108.7 . . ?
C23 C24 H24A 109.5 . . ?
C23 C24 H24B 109.5 . . ?
H24A C24 H24B 109.5 . . ?
C23 C24 H24C 109.5 . . ?
H24A C24 H24C 109.5 . . ?
H24B C24 H24C 109.5 . . ?
C23 C25 H25A 109.5 . . ?
C23 C25 H25B 109.5 . . ?
H25A C25 H25B 109.5 . . ?
C23 C25 H25C 109.5 . . ?
H25A C25 H25C 109.5 . . ?
H25B C25 H25C 109.5 . . ?
C31 C26 C27 120.7(6) . . ?
C31 C26 N2 117.7(5) . . ?
C27 C26 N2 121.4(5) . . ?
C28 C27 C26 117.8(6) . . ?
C28 C27 C32 118.9(5) . . ?
C26 C27 C32 123.2(5) . . ?
C29 C28 C27 121.2(6) . . ?
C29 C28 H28A 119.4 . . ?
C27 C28 H28A 119.4 . . ?
C28 C29 C30 121.0(6) . . ?
C28 C29 H29A 119.5 . . ?
C30 C29 H29A 119.5 . . ?
C31 C30 C29 120.5(6) . . ?
C31 C30 H30A 119.8 . . ?
C29 C30 H30A 119.8 . . ?
C30 C31 C26 118.7(6) . . ?
C30 C31 C35 120.4(6) . . ?
C26 C31 C35 120.9(6) . . ?
C27 C32 C33 111.8(5) . . ?
C27 C32 C34 111.0(4) . . ?
C33 C32 C34 109.2(5) . . ?
C27 C32 H32A 108.2 . . ?
C33 C32 H32A 108.2 . . ?
C34 C32 H32A 108.2 . . ?
C32 C33 H33A 109.5 . . ?
C32 C33 H33B 109.5 . . ?
H33A C33 H33B 109.5 . . ?
C32 C33 H33C 109.5 . . ?
H33A C33 H33C 109.5 . . ?
H33B C33 H33C 109.5 . . ?
C32 C34 H34A 109.5 . . ?
C32 C34 H34B 109.5 . . ?
H34A C34 H34B 109.5 . . ?
C32 C34 H34C 109.5 . . ?
H34A C34 H34C 109.5 . . ?
H34B C34 H34C 109.5 . . ?
C31 C35 C37 114.1(5) . . ?
C31 C35 C36 110.6(5) . . ?
C37 C35 C36 110.0(5) . . ?
C31 C35 H35A 107.3 . . ?
C37 C35 H35A 107.3 . . ?
C36 C35 H35A 107.3 . . ?
C35 C36 H36A 109.5 . . ?
C35 C36 H36B 109.5 . . ?
H36A C36 H36B 109.5 . . ?
C35 C36 H36C 109.5 . . ?
H36A C36 H36C 109.5 . . ?
H36B C36 H36C 109.5 . . ?
C35 C37 H37A 109.5 . . ?
C35 C37 H37B 109.5 . . ?
H37A C37 H37B 109.5 . . ?
C35 C37 H37C 109.5 . . ?
H37A C37 H37C 109.5 . . ?
H37B C37 H37C 109.5 . . ?
C39 C38 H38A 109.5 . . ?
C39 C38 H38B 109.5 . . ?
H38A C38 H38B 109.5 . . ?
C39 C38 H38C 109.5 . . ?
H38A C38 H38C 109.5 . . ?
H38B C38 H38C 109.5 . . ?
N3 C39 C40 123.4(5) . . ?
N3 C39 C38 121.2(5) . . ?
C40 C39 C38 115.3(5) . . ?
C41 C40 C39 130.3(5) . . ?
C41 C40 H40A 114.8 . . ?
C39 C40 H40A 114.8 . . ?
N4 C41 C40 124.9(5) . . ?
N4 C41 C42 120.0(5) . . ?
C40 C41 C42 115.1(5) . . ?
C41 C42 H42A 109.5 . . ?
C41 C42 H42B 109.5 . . ?
H42A C42 H42B 109.5 . . ?
C41 C42 H42C 109.5 . . ?
H42A C42 H42C 109.5 . . ?
H42B C42 H42C 109.5 . . ?
C44 C43 C48 120.8(5) . . ?
C44 C43 N4 118.2(5) . . ?
C48 C43 N4 120.9(4) . . ?
C45 C44 C43 118.1(5) . . ?
C45 C44 C52 119.7(5) . . ?
C43 C44 C52 122.2(5) . . ?
C46 C45 C44 121.4(5) . . ?
C46 C45 H45A 119.3 . . ?
C44 C45 H45A 119.3 . . ?
C47 C46 C45 119.7(6) . . ?
C47 C46 H46A 120.1 . . ?
C45 C46 H46A 120.1 . . ?
C46 C47 C48 121.6(6) . . ?
C46 C47 H47A 119.2 . . ?
C48 C47 H47A 119.2 . . ?
C47 C48 C43 118.3(5) . . ?
C47 C48 C49 118.2(5) . . ?
C43 C48 C49 123.4(5) . . ?
C48 C49 C51 110.5(5) . . ?
C48 C49 C50 112.4(5) . . ?
C51 C49 C50 109.0(5) . . ?
C48 C49 H49A 108.3 . . ?
C51 C49 H49A 108.3 . . ?
C50 C49 H49A 108.3 . . ?
C49 C50 H50A 109.5 . . ?
C49 C50 H50B 109.5 . . ?
H50A C50 H50B 109.5 . . ?
C49 C50 H50C 109.5 . . ?
H50A C50 H50C 109.5 . . ?
H50B C50 H50C 109.5 . . ?
C49 C51 H51A 109.5 . . ?
C49 C51 H51B 109.5 . . ?
H51A C51 H51B 109.5 . . ?
C49 C51 H51C 109.5 . . ?
H51A C51 H51C 109.5 . . ?
H51B C51 H51C 109.5 . . ?
C44 C52 C54 111.3(5) . . ?
C44 C52 C53 114.4(5) . . ?
C54 C52 C53 108.8(5) . . ?
C44 C52 H52A 107.4 . . ?
C54 C52 H52A 107.4 . . ?
C53 C52 H52A 107.4 . . ?
C52 C53 H53A 109.5 . . ?
C52 C53 H53B 109.5 . . ?
H53A C53 H53B 109.5 . . ?
C52 C53 H53C 109.5 . . ?
H53A C53 H53C 109.5 . . ?
H53B C53 H53C 109.5 . . ?
C52 C54 H54A 109.5 . . ?
C52 C54 H54B 109.5 . . ?
H54A C54 H54B 109.5 . . ?
C52 C54 H54C 109.5 . . ?
H54A C54 H54C 109.5 . . ?
H54B C54 H54C 109.5 . . ?
C56 C55 C60 121.4(5) . . ?
C56 C55 N3 120.6(5) . . ?
C60 C55 N3 117.9(5) . . ?
C57 C56 C55 118.0(5) . . ?
C57 C56 C64 118.3(5) . . ?
C55 C56 C64 123.7(5) . . ?
C58 C57 C56 120.3(6) . . ?
C58 C57 H57A 119.8 . . ?
C56 C57 H57A 119.8 . . ?
C59 C58 C57 120.3(6) . . ?
C59 C58 H58A 119.8 . . ?
C57 C58 H58A 119.8 . . ?
C60 C59 C58 121.8(6) . . ?
C60 C59 H59A 119.1 . . ?
C58 C59 H59A 119.1 . . ?
C59 C60 C55 118.1(6) . . ?
C59 C60 C61 121.0(6) . . ?
C55 C60 C61 121.0(5) . . ?
C60 C61 C62 111.6(5) . . ?
C60 C61 C63 114.3(5) . . ?
C62 C61 C63 110.9(5) . . ?
C60 C61 H61A 106.5 . . ?
C62 C61 H61A 106.5 . . ?
C63 C61 H61A 106.5 . . ?
C61 C62 H62A 109.5 . . ?
C61 C62 H62B 109.5 . . ?
H62A C62 H62B 109.5 . . ?
C61 C62 H62C 109.5 . . ?
H62A C62 H62C 109.5 . . ?
H62B C62 H62C 109.5 . . ?
C61 C63 H63A 109.5 . . ?
C61 C63 H63B 109.5 . . ?
H63A C63 H63B 109.5 . . ?
C61 C63 H63C 109.5 . . ?
H63A C63 H63C 109.5 . . ?
H63B C63 H63C 109.5 . . ?
C66 C64 C56 111.8(4) . . ?
C66 C64 C65 109.3(5) . . ?
C56 C64 C65 112.2(5) . . ?
C66 C64 H64A 107.8 . . ?
C56 C64 H64A 107.8 . . ?
C65 C64 H64A 107.8 . . ?
C64 C65 H65A 109.5 . . ?
C64 C65 H65B 109.5 . . ?
H65A C65 H65B 109.5 . . ?
C64 C65 H65C 109.5 . . ?
H65A C65 H65C 109.5 . . ?
H65B C65 H65C 109.5 . . ?
C64 C66 H66A 109.5 . . ?
C64 C66 H66B 109.5 . . ?
H66A C66 H66B 109.5 . . ?
C64 C66 H66C 109.5 . . ?
H66A C66 H66C 109.5 . . ?
H66B C66 H66C 109.5 . . ?
C68 C67 H67A 109.5 . . ?
C68 C67 H67B 109.5 . . ?
H67A C67 H67B 109.5 . . ?
C68 C67 H67C 109.5 . . ?
H67A C67 H67C 109.5 . . ?
H67B C67 H67C 109.5 . . ?
N5 C68 C69 125.1(5) . . ?
N5 C68 C67 119.4(5) . . ?
C69 C68 C67 115.4(5) . . ?
C68 C69 C70 130.1(5) . . ?
C68 C69 H69A 115.0 . . ?
C70 C69 H69A 115.0 . . ?
N6 C70 C69 123.5(5) . . ?
N6 C70 C71 122.2(5) . . ?
C69 C70 C71 114.3(5) . . ?
C70 C71 H71A 109.5 . . ?
C70 C71 H71B 109.5 . . ?
H71A C71 H71B 109.5 . . ?
C70 C71 H71C 109.5 . . ?
H71A C71 H71C 109.5 . . ?
H71B C71 H71C 109.5 . . ?
C77 C72 C73 121.5(5) . . ?
C77 C72 N6 117.8(5) . . ?
C73 C72 N6 120.4(4) . . ?
C74 C73 C72 117.7(5) . . ?
C74 C73 C81 118.6(5) . . ?
C72 C73 C81 123.6(4) . . ?
C75 C74 C73 120.8(5) . . ?
C75 C74 H74A 119.6 . . ?
C73 C74 H74A 119.6 . . ?
C74 C75 C76 121.0(5) . . ?
C74 C75 H75A 119.5 . . ?
C76 C75 H75A 119.5 . . ?
C75 C76 C77 120.5(5) . . ?
C75 C76 H76A 119.8 . . ?
C77 C76 H76A 119.8 . . ?
C76 C77 C72 118.5(5) . . ?
C76 C77 C78 120.3(5) . . ?
C72 C77 C78 121.2(4) . . ?
C80 C78 C79 110.9(5) . . ?
C80 C78 C77 110.8(5) . . ?
C79 C78 C77 113.5(4) . . ?
C80 C78 H78A 107.1 . . ?
C79 C78 H78A 107.1 . . ?
C77 C78 H78A 107.1 . . ?
C78 C79 H79A 109.5 . . ?
C78 C79 H79B 109.5 . . ?
H79A C79 H79B 109.5 . . ?
C78 C79 H79C 109.5 . . ?
H79A C79 H79C 109.5 . . ?
H79B C79 H79C 109.5 . . ?
C78 C80 H80A 109.5 . . ?
C78 C80 H80B 109.5 . . ?
H80A C80 H80B 109.5 . . ?
C78 C80 H80C 109.5 . . ?
H80A C80 H80C 109.5 . . ?
H80B C80 H80C 109.5 . . ?
C73 C81 C82 112.8(4) . . ?
C73 C81 C83 110.9(4) . . ?
C82 C81 C83 109.7(4) . . ?
C73 C81 H81A 107.8 . . ?
C82 C81 H81A 107.8 . . ?
C83 C81 H81A 107.8 . . ?
C81 C82 H82A 109.5 . . ?
C81 C82 H82B 109.5 . . ?
H82A C82 H82B 109.5 . . ?
C81 C82 H82C 109.5 . . ?
H82A C82 H82C 109.5 . . ?
H82B C82 H82C 109.5 . . ?
C81 C83 H83A 109.5 . . ?
C81 C83 H83B 109.5 . . ?
H83A C83 H83B 109.5 . . ?
C81 C83 H83C 109.5 . . ?
H83A C83 H83C 109.5 . . ?
H83B C83 H83C 109.5 . . ?
C89 C84 C85 120.7(5) . . ?
C89 C84 N5 122.3(5) . . ?
C85 C84 N5 117.0(5) . . ?
C86 C85 C84 118.5(5) . . ?
C86 C85 C93 119.6(5) . . ?
C84 C85 C93 121.8(5) . . ?
C87 C86 C85 121.0(5) . . ?
C87 C86 H86A 119.5 . . ?
C85 C86 H86A 119.5 . . ?
C88 C87 C86 119.9(5) . . ?
C88 C87 H87A 120.1 . . ?
C86 C87 H87A 120.1 . . ?
C87 C88 C89 121.6(5) . . ?
C87 C88 H88A 119.2 . . ?
C89 C88 H88A 119.2 . . ?
C88 C89 C84 118.3(5) . . ?
C88 C89 C90 118.2(5) . . ?
C84 C89 C90 123.5(5) . . ?
C92 C90 C89 112.2(5) . . ?
C92 C90 C91 108.8(5) . . ?
C89 C90 C91 111.6(5) . . ?
C92 C90 H90A 108.1 . . ?
C89 C90 H90A 108.1 . . ?
C91 C90 H90A 108.1 . . ?
C90 C91 H91A 109.5 . . ?
C90 C91 H91B 109.5 . . ?
H91A C91 H91B 109.5 . . ?
C90 C91 H91C 109.5 . . ?
H91A C91 H91C 109.5 . . ?
H91B C91 H91C 109.5 . . ?
C90 C92 H92A 109.5 . . ?
C90 C92 H92B 109.5 . . ?
H92A C92 H92B 109.5 . . ?
C90 C92 H92C 109.5 . . ?
H92A C92 H92C 109.5 . . ?
H92B C92 H92C 109.5 . . ?
C95 C93 C94 109.9(5) . . ?
C95 C93 C85 113.3(5) . . ?
C94 C93 C85 110.8(5) . . ?
C95 C93 H93A 107.5 . . ?
C94 C93 H93A 107.5 . . ?
C85 C93 H93A 107.5 . . ?
C93 C94 H94A 109.5 . . ?
C93 C94 H94B 109.5 . . ?
H94A C94 H94B 109.5 . . ?
C93 C94 H94C 109.5 . . ?
H94A C94 H94C 109.5 . . ?
H94B C94 H94C 109.5 . . ?
C93 C95 H95A 109.5 . . ?
C93 C95 H95B 109.5 . . ?
H95A C95 H95B 109.5 . . ?
C93 C95 H95C 109.5 . . ?
H95A C95 H95C 109.5 . . ?
H95B C95 H95C 109.5 . . ?
C97 C96 H96A 109.5 . . ?
C97 C96 H96B 109.5 . . ?
H96A C96 H96B 109.5 . . ?
C97 C96 H96C 109.5 . . ?
H96A C96 H96C 109.5 . . ?
H96B C96 H96C 109.5 . . ?
N8 C97 C98 123.6(5) . . ?
N8 C97 C96 120.7(5) . . ?
C98 C97 C96 115.7(5) . . ?
C97 C98 C99 130.6(5) . . ?
C97 C98 H98A 114.7 . . ?
C99 C98 H98A 114.7 . . ?
N7 C99 C98 122.8(5) . . ?
N7 C99 C100 121.8(5) . . ?
C98 C99 C100 115.3(5) . . ?
C99 C100 H10A 109.5 . . ?
C99 C100 H10B 109.5 . . ?
H10A C100 H10B 109.5 . . ?
C99 C100 H10C 109.5 . . ?
H10A C100 H10C 109.5 . . ?
H10B C100 H10C 109.5 . . ?
C102 C101 C106 121.6(5) . . ?
C102 C101 N7 120.8(4) . . ?
C106 C101 N7 117.3(4) . . ?
C103 C102 C101 117.5(5) . . ?
C103 C102 C110 119.0(5) . . ?
C101 C102 C110 123.5(5) . . ?
C104 C103 C102 122.0(5) . . ?
C104 C103 H10D 119.0 . . ?
C102 C103 H10D 119.0 . . ?
C105 C104 C103 119.9(5) . . ?
C105 C104 H10E 120.1 . . ?
C103 C104 H10E 120.1 . . ?
C104 C105 C106 121.5(5) . . ?
C104 C105 H10F 119.2 . . ?
C106 C105 H10F 119.2 . . ?
C105 C106 C101 117.4(5) . . ?
C105 C106 C107 121.3(5) . . ?
C101 C106 C107 121.3(5) . . ?
C106 C107 C108 111.0(5) . . ?
C106 C107 C109 113.9(5) . . ?
C108 C107 C109 110.2(5) . . ?
C106 C107 H10G 107.1 . . ?
C108 C107 H10G 107.1 . . ?
C109 C107 H10G 107.1 . . ?
C107 C108 H10H 109.5 . . ?
C107 C108 H10I 109.5 . . ?
H10H C108 H10I 109.5 . . ?
C107 C108 H10J 109.5 . . ?
H10H C108 H10J 109.5 . . ?
H10I C108 H10J 109.5 . . ?
C107 C109 H10K 109.5 . . ?
C107 C109 H10L 109.5 . . ?
H10K C109 H10L 109.5 . . ?
C107 C109 H10M 109.5 . . ?
H10K C109 H10M 109.5 . . ?
H10L C109 H10M 109.5 . . ?
C102 C110 C111 111.4(4) . . ?
C102 C110 C112 112.4(5) . . ?
C111 C110 C112 110.6(4) . . ?
C102 C110 H11B 107.4 . . ?
C111 C110 H11B 107.4 . . ?
C112 C110 H11B 107.4 . . ?
C110 C111 H11C 109.5 . . ?
C110 C111 H11D 109.5 . . ?
H11C C111 H11D 109.5 . . ?
C110 C111 H11E 109.5 . . ?
H11C C111 H11E 109.5 . . ?
H11D C111 H11E 109.5 . . ?
C110 C112 H11F 109.5 . . ?
C110 C112 H11G 109.5 . . ?
H11F C112 H11G 109.5 . . ?
C110 C112 H11H 109.5 . . ?
H11F C112 H11H 109.5 . . ?
H11G C112 H11H 109.5 . . ?
C114 C113 C118 121.2(5) . . ?
C114 C113 N8 122.0(5) . . ?
C118 C113 N8 116.9(5) . . ?
C113 C114 C115 118.3(5) . . ?
C113 C114 C122 123.7(5) . . ?
C115 C114 C122 117.9(5) . . ?
C116 C115 C114 120.8(5) . . ?
C116 C115 H11I 119.6 . . ?
C114 C115 H11I 119.6 . . ?
C117 C116 C115 120.1(5) . . ?
C117 C116 H11J 120.0 . . ?
C115 C116 H11J 120.0 . . ?
C116 C117 C118 121.6(5) . . ?
C116 C117 H11K 119.2 . . ?
C118 C117 H11K 119.2 . . ?
C117 C118 C113 118.0(5) . . ?
C117 C118 C119 120.8(5) . . ?
C113 C118 C119 121.2(5) . . ?
C118 C119 C120 112.0(4) . . ?
C118 C119 C121 113.1(5) . . ?
C120 C119 C121 108.9(5) . . ?
C118 C119 H11L 107.5 . . ?
C120 C119 H11L 107.5 . . ?
C121 C119 H11L 107.5 . . ?
C119 C120 H12A 109.5 . . ?
C119 C120 H12B 109.5 . . ?
H12A C120 H12B 109.5 . . ?
C119 C120 H12C 109.5 . . ?
H12A C120 H12C 109.5 . . ?
H12B C120 H12C 109.5 . . ?
C119 C121 H12D 109.5 . . ?
C119 C121 H12E 109.5 . . ?
H12D C121 H12E 109.5 . . ?
C119 C121 H12F 109.5 . . ?
H12D C121 H12F 109.5 . . ?
H12E C121 H12F 109.5 . . ?
C114 C122 C123 111.1(5) . . ?
C114 C122 C124 111.9(5) . . ?
C123 C122 C124 109.7(5) . . ?
C114 C122 H12G 108.0 . . ?
C123 C122 H12G 108.0 . . ?
C124 C122 H12G 108.0 . . ?
C122 C123 H12H 109.5 . . ?
C122 C123 H12I 109.5 . . ?
H12H C123 H12I 109.5 . . ?
C122 C123 H12J 109.5 . . ?
H12H C123 H12J 109.5 . . ?
H12I C123 H12J 109.5 . . ?
C122 C124 H12K 109.5 . . ?
C122 C124 H12L 109.5 . . ?
H12K C124 H12L 109.5 . . ?
C122 C124 H12M 109.5 . . ?
H12K C124 H12M 109.5 . . ?
H12L C124 H12M 109.5 . . ?
C126 C125 C131 120.1(10) . . ?
C126 C125 C130 118.6(9) . . ?
C131 C125 C130 121.3(9) . . ?
C127 C126 C125 118.0(8) . . ?
C127 C126 H12N 121.0 . . ?
C125 C126 H12N 121.0 . . ?
C126 C127 C128 125.0(9) . . ?
C126 C127 H12O 117.5 . . ?
C128 C127 H12O 117.5 . . ?
C129 C128 C127 112.5(11) . . ?
C129 C128 H12P 123.7 . . ?
C127 C128 H12P 123.7 . . ?
C128 C129 C130 130.2(12) . . ?
C128 C129 H12Q 114.9 . . ?
C130 C129 H12Q 114.9 . . ?
C129 C130 C125 115.4(8) . . ?
C129 C130 H13D 122.3 . . ?
C125 C130 H13D 122.3 . . ?
C125 C131 H13E 109.5 . . ?
C125 C131 H13F 109.5 . . ?
H13E C131 H13F 109.5 . . ?
C125 C131 H13G 109.5 . . ?
H13E C131 H13G 109.5 . . ?
H13F C131 H13G 109.5 . . ?
C138 C132 C137 122.4(15) . . ?
C138 C132 C133 119.5(11) . . ?
C137 C132 C133 117.9(11) . . ?
C134 C133 C132 111.6(8) . . ?
C134 C133 H13H 124.2 . . ?
C132 C133 H13H 124.2 . . ?
C135 C134 C133 136.4(15) . . ?
C135 C134 H13J 111.8 . . ?
C133 C134 H13J 111.8 . . ?
C134 C135 C136 107.7(13) . . ?
C134 C135 H13K 126.1 . . ?
C136 C135 H13K 126.1 . . ?
C137 C136 C135 127.6(10) . . ?
C137 C136 H13L 116.2 . . ?
C135 C136 H13L 116.2 . . ?
C136 C137 C132 118.7(11) . . ?
C136 C137 H13M 120.6 . . ?
C132 C137 H13M 120.6 . . ?
C132 C138 H13N 109.5 . . ?
C132 C138 H13O 109.5 . . ?
H13N C138 H13O 109.5 . . ?
C132 C138 H13P 109.5 . . ?
H13N C138 H13P 109.5 . . ?
H13O C138 H13P 109.5 . . ?
C140 C139 C144 122.8(11) . . ?
C140 C139 C145 107.4(13) . . ?
C144 C139 C145 129.8(13) . . ?
C141 C140 C139 121.1(14) . . ?
C141 C140 H14A 119.4 . . ?
C139 C140 H14A 119.4 . . ?
C140 C141 C142 124.6(13) . . ?
C140 C141 H14B 117.7 . . ?
C142 C141 H14B 117.7 . . ?
C141 C142 C143 120.0(10) . . ?
C141 C142 H14C 120.0 . . ?
C143 C142 H14C 120.0 . . ?
C142 C143 C144 114.7(9) . . ?
C142 C143 H14D 122.6 . . ?
C144 C143 H14D 122.6 . . ?
C139 C144 C143 116.7(9) . . ?
C139 C144 H14E 121.7 . . ?
C143 C144 H14E 121.7 . . ?
C139 C145 H14G 109.5 . . ?
C139 C145 H14H 109.5 . . ?
H14G C145 H14H 109.5 . . ?
C139 C145 H14I 109.5 . . ?
H14G C145 H14I 109.5 . . ?
H14H C145 H14I 109.5 . . ?
C147 C146 C151 117.5(7) . . ?
C147 C146 C152 121.6(8) . . ?
C151 C146 C152 120.8(7) . . ?
C148 C147 C146 121.9(8) . . ?
C148 C147 H14J 119.0 . . ?
C146 C147 H14J 119.0 . . ?
C147 C148 C149 119.5(8) . . ?
C147 C148 H14K 120.2 . . ?
C149 C148 H14K 120.2 . . ?
C148 C149 C150 120.0(8) . . ?
C148 C149 H14L 120.0 . . ?
C150 C149 H14L 120.0 . . ?
C151 C150 C149 118.2(8) . . ?
C151 C150 H15A 120.9 . . ?
C149 C150 H15A 120.9 . . ?
C150 C151 C146 122.9(7) . . ?
C150 C151 H15B 118.6 . . ?
C146 C151 H15B 118.6 . . ?
C146 C152 H15C 109.5 . . ?
C146 C152 H15D 109.5 . . ?
H15C C152 H15D 109.5 . . ?
C146 C152 H15E 109.5 . . ?
H15C C152 H15E 109.5 . . ?
H15D C152 H15E 109.5 . . ?
C156 C153 C154 113.3(14) 3_666 . ?
C156 C153 C157 55.5(9) 3_666 3_666 ?
C154 C153 C157 57.9(8) . 3_666 ?
C157 C154 C153 120.9(15) . . ?
C157 C154 C157 45.6(14) . 3_666 ?
C153 C154 C157 75.3(10) . 3_666 ?
C157 C154 C155 54.5(10) . . ?
C153 C154 C155 175.3(13) . . ?
C157 C154 C155 100.1(12) 3_666 . ?
C156 C155 C157 77.3(13) . . ?
C156 C155 C154 117.5(14) . . ?
C157 C155 C154 40.2(9) . . ?
C155 C156 C153 133.7(15) . 3_666 ?
C155 C156 C157 56.3(11) . . ?
C153 C156 C157 77.5(11) 3_666 . ?
C154 C157 C157 94(2) . 3_666 ?
C154 C157 C155 85.3(14) . . ?
C157 C157 C155 179(3) 3_666 . ?
C154 C157 C156 131.7(15) . . ?
C157 C157 C156 134(2) 3_666 . ?
C155 C157 C156 46.4(9) . . ?
C154 C157 C154 134.4(14) . 3_666 ?
C157 C157 C154 40.5(13) 3_666 3_666 ?
C155 C157 C154 140.3(17) . 3_666 ?
C156 C157 C154 93.9(13) . 3_666 ?
C154 C157 C153 178.4(16) . 3_666 ?
C157 C157 C153 87.3(19) 3_666 3_666 ?
C155 C157 C153 93.5(14) . 3_666 ?
C156 C157 C153 47.1(8) . 3_666 ?
C154 C157 C153 46.8(8) 3_666 3_666 ?

loop_
_geom_bond_atom_site_label_1
_geom_bond_atom_site_label_2
_geom_bond_distance
_geom_bond_site_symmetry_2
_geom_bond_publ_flag
Sm1 N1 2.355(4) . ?
Sm1 N2 2.374(4) . ?
Sm1 C1 2.759(6) . ?
Sm1 Cl2 2.7633(14) . ?
Sm1 Cl1 2.7719(14) . ?
Sm1 Cl3 2.7795(13) . ?
Sm1 Sm2 3.8856(4) . ?
Sm1 H101 2.61(5) . ?
Sm1 H102 2.57(5) . ?
Sm2 N4 2.373(4) . ?
Sm2 N3 2.379(4) . ?
Sm2 C5 2.728(5) . ?
Sm2 Cl1 2.7489(13) . ?
Sm2 Cl2 2.7710(13) . ?
Sm2 Cl3 2.7829(14) . ?
Sm2 H501 2.56(5) . ?
Sm2 H502 2.57(5) . ?
Sm3 N5 2.362(4) . ?
Sm3 N6 2.394(4) . ?
Sm3 C6 2.722(6) . ?
Sm3 Cl6 2.7582(13) . ?
Sm3 Cl4 2.7624(14) . ?
Sm3 Cl5 2.7796(14) . ?
Sm3 Sm4 3.8832(4) . ?
Sm3 H601 2.47(5) . ?
Sm3 H602 2.56(5) . ?
Sm3 H603 2.57(5) . ?
Sm4 N8 2.355(4) . ?
Sm4 N7 2.395(4) . ?
Sm4 C2 2.723(5) . ?
Sm4 Cl4 2.7719(13) . ?
Sm4 Cl5 2.7756(13) . ?
Sm4 Cl6 2.7806(14) . ?
Sm4 H201 2.57(5) . ?
Sm4 H202 2.56(5) . ?
Sm4 H203 2.58(5) . ?
Al1 C8 1.976(6) . ?
Al1 C7 1.983(5) . ?
Al1 C6 2.035(6) . ?
Al1 C5 2.035(6) . ?
Al2 C4 1.982(6) . ?
Al2 C3 1.983(6) . ?
Al2 C2 2.033(6) . ?
Al2 C1 2.035(6) . ?
N1 C12 1.353(7) . ?
N1 C14 1.448(7) . ?
N2 C10 1.346(6) . ?
N2 C26 1.440(7) . ?
N3 C39 1.331(6) . ?
N3 C55 1.459(6) . ?
N4 C41 1.346(6) . ?
N4 C43 1.467(6) . ?
N5 C68 1.357(7) . ?
N5 C84 1.455(6) . ?
N6 C70 1.327(6) . ?
N6 C72 1.454(6) . ?
N7 C99 1.337(6) . ?
N7 C101 1.460(6) . ?
N8 C97 1.339(6) . ?
N8 C113 1.456(6) . ?
C1 H101 0.979(5) . ?
C1 H102 0.980(5) . ?
C1 H103 0.979(5) . ?
C2 H201 0.979(5) . ?
C2 H202 0.979(5) . ?
C2 H203 0.980(5) . ?
C3 H3A 0.9800 . ?
C3 H3B 0.9800 . ?
C3 H3C 0.9800 . ?
C4 H4A 0.9800 . ?
C4 H4B 0.9800 . ?
C4 H4C 0.9800 . ?
C5 H501 0.980(5) . ?
C5 H502 0.980(5) . ?
C5 H503 0.980(5) . ?
C6 H601 0.980(5) . ?
C6 H602 0.981(5) . ?
C6 H603 0.980(5) . ?
C7 H7A 0.9800 . ?
C7 H7B 0.9800 . ?
C7 H7C 0.9800 . ?
C8 H8A 0.9800 . ?
C8 H8B 0.9800 . ?
C8 H8C 0.9800 . ?
C9 C10 1.510(7) . ?
C9 H9A 0.9800 . ?
C9 H9B 0.9800 . ?
C9 H9C 0.9800 . ?
C10 C11 1.400(8) . ?
C11 C12 1.384(8) . ?
C11 H11A 0.9500 . ?
C12 C13 1.538(7) . ?
C13 H13A 0.9800 . ?
C13 H13B 0.9800 . ?
C13 H13C 0.9800 . ?
C14 C19 1.409(8) . ?
C14 C15 1.410(8) . ?
C15 C16 1.384(8) . ?
C15 C23 1.526(9) . ?
C16 C17 1.380(9) . ?
C16 H16A 0.9500 . ?
C17 C18 1.371(8) . ?
C17 H17A 0.9500 . ?
C18 C19 1.385(8) . ?
C18 H18A 0.9500 . ?
C19 C20 1.523(8) . ?
C20 C22 1.522(8) . ?
C20 C21 1.545(8) . ?
C20 H20A 1.0000 . ?
C21 H21A 0.9800 . ?
C21 H21B 0.9800 . ?
C21 H21C 0.9800 . ?
C22 H22A 0.9800 . ?
C22 H22B 0.9800 . ?
C22 H22C 0.9800 . ?
C23 C25 1.534(8) . ?
C23 C24 1.544(8) . ?
C23 H23A 1.0000 . ?
C24 H24A 0.9800 . ?
C24 H24B 0.9800 . ?
C24 H24C 0.9800 . ?
C25 H25A 0.9800 . ?
C25 H25B 0.9800 . ?
C25 H25C 0.9800 . ?
C26 C31 1.409(7) . ?
C26 C27 1.425(8) . ?
C27 C28 1.386(8) . ?
C27 C32 1.530(8) . ?
C28 C29 1.369(8) . ?
C28 H28A 0.9500 . ?
C29 C30 1.385(8) . ?
C29 H29A 0.9500 . ?
C30 C31 1.380(8) . ?
C30 H30A 0.9500 . ?
C31 C35 1.505(8) . ?
C32 C33 1.534(7) . ?
C32 C34 1.539(7) . ?
C32 H32A 1.0000 . ?
C33 H33A 0.9800 . ?
C33 H33B 0.9800 . ?
C33 H33C 0.9800 . ?
C34 H34A 0.9800 . ?
C34 H34B 0.9800 . ?
C34 H34C 0.9800 . ?
C35 C37 1.525(7) . ?
C35 C36 1.540(7) . ?
C35 H35A 1.0000 . ?
C36 H36A 0.9800 . ?
C36 H36B 0.9800 . ?
C36 H36C 0.9800 . ?
C37 H37A 0.9800 . ?
C37 H37B 0.9800 . ?
C37 H37C 0.9800 . ?
C38 C39 1.529(7) . ?
C38 H38A 0.9800 . ?
C38 H38B 0.9800 . ?
C38 H38C 0.9800 . ?
C39 C40 1.400(7) . ?
C40 C41 1.385(7) . ?
C40 H40A 0.9500 . ?
C41 C42 1.508(7) . ?
C42 H42A 0.9800 . ?
C42 H42B 0.9800 . ?
C42 H42C 0.9800 . ?
C43 C44 1.404(7) . ?
C43 C48 1.404(7) . ?
C44 C45 1.400(8) . ?
C44 C52 1.513(8) . ?
C45 C46 1.381(8) . ?
C45 H45A 0.9500 . ?
C46 C47 1.365(7) . ?
C46 H46A 0.9500 . ?
C47 C48 1.397(7) . ?
C47 H47A 0.9500 . ?
C48 C49 1.520(7) . ?
C49 C51 1.527(7) . ?
C49 C50 1.552(7) . ?
C49 H49A 1.0000 . ?
C50 H50A 0.9800 . ?
C50 H50B 0.9800 . ?
C50 H50C 0.9800 . ?
C51 H51A 0.9800 . ?
C51 H51B 0.9800 . ?
C51 H51C 0.9800 . ?
C52 C54 1.525(8) . ?
C52 C53 1.535(8) . ?
C52 H52A 1.0000 . ?
C53 H53A 0.9800 . ?
C53 H53B 0.9800 . ?
C53 H53C 0.9800 . ?
C54 H54A 0.9800 . ?
C54 H54B 0.9800 . ?
C54 H54C 0.9800 . ?
C55 C56 1.406(8) . ?
C55 C60 1.408(7) . ?
C56 C57 1.399(8) . ?
C56 C64 1.534(7) . ?
C57 C58 1.386(8) . ?
C57 H57A 0.9500 . ?
C58 C59 1.375(8) . ?
C58 H58A 0.9500 . ?
C59 C60 1.372(8) . ?
C59 H59A 0.9500 . ?
C60 C61 1.508(8) . ?
C61 C62 1.518(8) . ?
C61 C63 1.547(8) . ?
C61 H61A 1.0000 . ?
C62 H62A 0.9800 . ?
C62 H62B 0.9800 . ?
C62 H62C 0.9800 . ?
C63 H63A 0.9800 . ?
C63 H63B 0.9800 . ?
C63 H63C 0.9800 . ?
C64 C66 1.525(7) . ?
C64 C65 1.538(7) . ?
C64 H64A 1.0000 . ?
C65 H65A 0.9800 . ?
C65 H65B 0.9800 . ?
C65 H65C 0.9800 . ?
C66 H66A 0.9800 . ?
C66 H66B 0.9800 . ?
C66 H66C 0.9800 . ?
C67 C68 1.529(7) . ?
C67 H67A 0.9800 . ?
C67 H67B 0.9800 . ?
C67 H67C 0.9800 . ?
C68 C69 1.383(7) . ?
C69 C70 1.416(7) . ?
C69 H69A 0.9500 . ?
C70 C71 1.516(7) . ?
C71 H71A 0.9800 . ?
C71 H71B 0.9800 . ?
C71 H71C 0.9800 . ?
C72 C77 1.396(7) . ?
C72 C73 1.413(7) . ?
C73 C74 1.395(7) . ?
C73 C81 1.524(7) . ?
C74 C75 1.371(7) . ?
C74 H74A 0.9500 . ?
C75 C76 1.383(8) . ?
C75 H75A 0.9500 . ?
C76 C77 1.389(7) . ?
C76 H76A 0.9500 . ?
C77 C78 1.527(7) . ?
C78 C80 1.520(7) . ?
C78 C79 1.522(7) . ?
C78 H78A 1.0000 . ?
C79 H79A 0.9800 . ?
C79 H79B 0.9800 . ?
C79 H79C 0.9800 . ?
C80 H80A 0.9800 . ?
C80 H80B 0.9800 . ?
C80 H80C 0.9800 . ?
C81 C82 1.529(7) . ?
C81 C83 1.535(7) . ?
C81 H81A 1.0000 . ?
C82 H82A 0.9800 . ?
C82 H82B 0.9800 . ?
C82 H82C 0.9800 . ?
C83 H83A 0.9800 . ?
C83 H83B 0.9800 . ?
C83 H83C 0.9800 . ?
C84 C89 1.397(7) . ?
C84 C85 1.418(7) . ?
C85 C86 1.389(7) . ?
C85 C93 1.529(7) . ?
C86 C87 1.380(7) . ?
C86 H86A 0.9500 . ?
C87 C88 1.376(7) . ?
C87 H87A 0.9500 . ?
C88 C89 1.394(7) . ?
C88 H88A 0.9500 . ?
C89 C90 1.527(7) . ?
C90 C92 1.521(8) . ?
C90 C91 1.550(7) . ?
C90 H90A 1.0000 . ?
C91 H91A 0.9800 . ?
C91 H91B 0.9800 . ?
C91 H91C 0.9800 . ?
C92 H92A 0.9800 . ?
C92 H92B 0.9800 . ?
C92 H92C 0.9800 . ?
C93 C95 1.519(7) . ?
C93 C94 1.527(7) . ?
C93 H93A 1.0000 . ?
C94 H94A 0.9800 . ?
C94 H94B 0.9800 . ?
C94 H94C 0.9800 . ?
C95 H95A 0.9800 . ?
C95 H95B 0.9800 . ?
C95 H95C 0.9800 . ?
C96 C97 1.512(7) . ?
C96 H96A 0.9800 . ?
C96 H96B 0.9800 . ?
C96 H96C 0.9800 . ?
C97 C98 1.387(7) . ?
C98 C99 1.424(7) . ?
C98 H98A 0.9500 . ?
C99 C100 1.503(7) . ?
C100 H10A 0.9800 . ?
C100 H10B 0.9800 . ?
C100 H10C 0.9800 . ?
C101 C102 1.408(7) . ?
C101 C106 1.412(7) . ?
C102 C103 1.391(7) . ?
C102 C110 1.526(7) . ?
C103 C104 1.383(7) . ?
C103 H10D 0.9500 . ?
C104 C105 1.365(7) . ?
C104 H10E 0.9500 . ?
C105 C106 1.409(7) . ?
C105 H10F 0.9500 . ?
C106 C107 1.509(7) . ?
C107 C108 1.523(8) . ?
C107 C109 1.526(7) . ?
C107 H10G 1.0000 . ?
C108 H10H 0.9800 . ?
C108 H10I 0.9800 . ?
C108 H10J 0.9800 . ?
C109 H10K 0.9800 . ?
C109 H10L 0.9800 . ?
C109 H10M 0.9800 . ?
C110 C111 1.531(7) . ?
C110 C112 1.536(7) . ?
C110 H11B 1.0000 . ?
C111 H11C 0.9800 . ?
C111 H11D 0.9800 . ?
C111 H11E 0.9800 . ?
C112 H11F 0.9800 . ?
C112 H11G 0.9800 . ?
C112 H11H 0.9800 . ?
C113 C114 1.397(7) . ?
C113 C118 1.420(7) . ?
C114 C115 1.398(7) . ?
C114 C122 1.521(7) . ?
C115 C116 1.388(8) . ?
C115 H11I 0.9500 . ?
C116 C117 1.375(8) . ?
C116 H11J 0.9500 . ?
C117 C118 1.384(7) . ?
C117 H11K 0.9500 . ?
C118 C119 1.526(7) . ?
C119 C120 1.527(8) . ?
C119 C121 1.540(7) . ?
C119 H11L 1.0000 . ?
C120 H12A 0.9800 . ?
C120 H12B 0.9800 . ?
C120 H12C 0.9800 . ?
C121 H12D 0.9800 . ?
C121 H12E 0.9800 . ?
C121 H12F 0.9800 . ?
C122 C123 1.536(7) . ?
C122 C124 1.540(7) . ?
C122 H12G 1.0000 . ?
C123 H12H 0.9800 . ?
C123 H12I 0.9800 . ?
C123 H12J 0.9800 . ?
C124 H12K 0.9800 . ?
C124 H12L 0.9800 . ?
C124 H12M 0.9800 . ?
C125 C126 1.377(10) . ?
C125 C131 1.411(12) . ?
C125 C130 1.419(12) . ?
C126 C127 1.350(10) . ?
C126 H12N 0.9500 . ?
C127 C128 1.416(13) . ?
C127 H12O 0.9500 . ?
C128 C129 1.248(13) . ?
C128 H12P 0.9500 . ?
C129 C130 1.376(14) . ?
C129 H12Q 0.9500 . ?
C130 H13D 0.9500 . ?
C131 H13E 0.9800 . ?
C131 H13F 0.9800 . ?
C131 H13G 0.9800 . ?
C132 C138 1.346(14) . ?
C132 C137 1.358(11) . ?
C132 C133 1.510(15) . ?
C133 C134 1.406(15) . ?
C133 H13H 0.9500 . ?
C134 C135 1.196(12) . ?
C134 H13J 0.9500 . ?
C135 C136 1.490(13) . ?
C135 H13K 0.9500 . ?
C136 C137 1.326(11) . ?
C136 H13L 0.9500 . ?
C137 H13M 0.9500 . ?
C138 H13N 0.9800 . ?
C138 H13O 0.9800 . ?
C138 H13P 0.9800 . ?
C139 C140 1.325(14) . ?
C139 C144 1.360(12) . ?
C139 C145 1.418(13) . ?
C140 C141 1.233(13) . ?
C140 H14A 0.9500 . ?
C141 C142 1.358(12) . ?
C141 H14B 0.9500 . ?
C142 C143 1.389(12) . ?
C142 H14C 0.9500 . ?
C143 C144 1.495(12) . ?
C143 H14D 0.9500 . ?
C144 H14E 0.9500 . ?
C145 H14G 0.9800 . ?
C145 H14H 0.9800 . ?
C145 H14I 0.9800 . ?
C146 C147 1.364(10) . ?
C146 C151 1.372(9) . ?
C146 C152 1.496(10) . ?
C147 C148 1.348(11) . ?
C147 H14J 0.9500 . ?
C148 C149 1.374(11) . ?
C148 H14K 0.9500 . ?
C149 C150 1.390(10) . ?
C149 H14L 0.9500 . ?
C150 C151 1.343(9) . ?
C150 H15A 0.9500 . ?
C151 H15B 0.9500 . ?
C152 H15C 0.9800 . ?
C152 H15D 0.9800 . ?
C152 H15E 0.9800 . ?
C153 C156 1.431(18) 3_666 ?
C153 C154 1.438(18) . ?
C153 C157 1.91(3) 3_666 ?
C154 C157 1.088(19) . ?
C154 C157 1.671(19) 3_666 ?
C154 C155 1.681(18) . ?
C155 C156 1.196(17) . ?
C155 C157 1.373(19) . ?
C156 C153 1.431(18) 3_666 ?
C156 C157 1.610(19) . ?
C157 C157 1.20(3) 3_666 ?
C157 C154 1.671(19) 3_666 ?
C157 C153 1.91(3) 3_666 ?

loop_
_geom_torsion_atom_site_label_1
_geom_torsion_atom_site_label_2
_geom_torsion_atom_site_label_3
_geom_torsion_atom_site_label_4
_geom_torsion
_geom_torsion_site_symmetry_1
_geom_torsion_site_symmetry_2
_geom_torsion_site_symmetry_3
_geom_torsion_site_symmetry_4
_geom_torsion_publ_flag
N1 Sm1 Sm2 N4 -63.9(2) . . . . ?
N2 Sm1 Sm2 N4 50.07(19) . . . . ?
C1 Sm1 Sm2 N4 164.3(2) . . . . ?
Cl2 Sm1 Sm2 N4 86.59(15) . . . . ?
Cl1 Sm1 Sm2 N4 -35.57(15) . . . . ?
Cl3 Sm1 Sm2 N4 -155.42(15) . . . . ?
N1 Sm1 Sm2 N3 57.3(2) . . . . ?
N2 Sm1 Sm2 N3 171.28(18) . . . . ?
C1 Sm1 Sm2 N3 -74.52(19) . . . . ?
Cl2 Sm1 Sm2 N3 -152.20(14) . . . . ?
Cl1 Sm1 Sm2 N3 85.64(14) . . . . ?
Cl3 Sm1 Sm2 N3 -34.21(14) . . . . ?
N1 Sm1 Sm2 C5 169.6(2) . . . . ?
N2 Sm1 Sm2 C5 -76.50(18) . . . . ?
C1 Sm1 Sm2 C5 37.70(19) . . . . ?
Cl2 Sm1 Sm2 C5 -39.98(14) . . . . ?
Cl1 Sm1 Sm2 C5 -162.14(14) . . . . ?
Cl3 Sm1 Sm2 C5 78.01(14) . . . . ?
N1 Sm1 Sm2 Cl1 -28.31(16) . . . . ?
N2 Sm1 Sm2 Cl1 85.64(14) . . . . ?
C1 Sm1 Sm2 Cl1 -160.16(15) . . . . ?
Cl2 Sm1 Sm2 Cl1 122.16(7) . . . . ?
Cl3 Sm1 Sm2 Cl1 -119.85(6) . . . . ?
N1 Sm1 Sm2 Cl2 -150.47(16) . . . . ?
N2 Sm1 Sm2 Cl2 -36.52(14) . . . . ?
C1 Sm1 Sm2 Cl2 77.67(15) . . . . ?
Cl1 Sm1 Sm2 Cl2 -122.16(7) . . . . ?
Cl3 Sm1 Sm2 Cl2 117.99(6) . . . . ?
N1 Sm1 Sm2 Cl3 91.54(16) . . . . ?
N2 Sm1 Sm2 Cl3 -154.51(14) . . . . ?
C1 Sm1 Sm2 Cl3 -40.31(15) . . . . ?
Cl2 Sm1 Sm2 Cl3 -117.99(6) . . . . ?
Cl1 Sm1 Sm2 Cl3 119.85(6) . . . . ?
N5 Sm3 Sm4 N8 -67.8(2) . . . . ?
N6 Sm3 Sm4 N8 52.50(19) . . . . ?
C6 Sm3 Sm4 N8 165.7(2) . . . . ?
Cl6 Sm3 Sm4 N8 86.18(15) . . . . ?
Cl4 Sm3 Sm4 N8 -35.45(15) . . . . ?
Cl5 Sm3 Sm4 N8 -156.49(15) . . . . ?
N5 Sm3 Sm4 N7 55.32(19) . . . . ?
N6 Sm3 Sm4 N7 175.61(18) . . . . ?
C6 Sm3 Sm4 N7 -71.15(19) . . . . ?
Cl6 Sm3 Sm4 N7 -150.71(13) . . . . ?
Cl4 Sm3 Sm4 N7 87.65(13) . . . . ?
Cl5 Sm3 Sm4 N7 -33.39(13) . . . . ?
N5 Sm3 Sm4 C2 168.2(2) . . . . ?
N6 Sm3 Sm4 C2 -71.48(19) . . . . ?
C6 Sm3 Sm4 C2 41.76(19) . . . . ?
Cl6 Sm3 Sm4 C2 -37.80(14) . . . . ?
Cl4 Sm3 Sm4 C2 -159.43(14) . . . . ?
Cl5 Sm3 Sm4 C2 79.53(14) . . . . ?
N5 Sm3 Sm4 Cl4 -32.33(15) . . . . ?
N6 Sm3 Sm4 Cl4 87.95(13) . . . . ?
C6 Sm3 Sm4 Cl4 -158.80(14) . . . . ?
Cl6 Sm3 Sm4 Cl4 121.63(6) . . . . ?
Cl5 Sm3 Sm4 Cl4 -121.04(6) . . . . ?
N5 Sm3 Sm4 Cl5 88.71(15) . . . . ?
N6 Sm3 Sm4 Cl5 -151.01(13) . . . . ?
C6 Sm3 Sm4 Cl5 -37.76(15) . . . . ?
Cl6 Sm3 Sm4 Cl5 -117.33(6) . . . . ?
Cl4 Sm3 Sm4 Cl5 121.04(6) . . . . ?
N5 Sm3 Sm4 Cl6 -153.97(15) . . . . ?
N6 Sm3 Sm4 Cl6 -33.68(13) . . . . ?
C6 Sm3 Sm4 Cl6 79.56(14) . . . . ?
Cl4 Sm3 Sm4 Cl6 -121.63(6) . . . . ?
Cl5 Sm3 Sm4 Cl6 117.33(6) . . . . ?
N4 Sm2 Cl1 Sm1 156.13(10) . . . . ?
N3 Sm2 Cl1 Sm1 -124.43(12) . . . . ?
C5 Sm2 Cl1 Sm1 49.0(3) . . . . ?
Cl2 Sm2 Cl1 Sm1 38.13(4) . . . . ?
Cl3 Sm2 Cl1 Sm1 -39.66(4) . . . . ?
N1 Sm1 Cl1 Sm2 159.92(11) . . . . ?
N2 Sm1 Cl1 Sm2 -121.71(11) . . . . ?
C1 Sm1 Cl1 Sm2 58.7(4) . . . . ?
Cl2 Sm1 Cl1 Sm2 -38.30(4) . . . . ?
Cl3 Sm1 Cl1 Sm2 39.79(4) . . . . ?
N1 Sm1 Cl2 Sm2 98.1(3) . . . . ?
N2 Sm1 Cl2 Sm2 152.23(11) . . . . ?
C1 Sm1 Cl2 Sm2 -122.08(12) . . . . ?
Cl1 Sm1 Cl2 Sm2 37.95(4) . . . . ?
Cl3 Sm1 Cl2 Sm2 -40.76(4) . . . . ?
N4 Sm2 Cl2 Sm1 -128.13(11) . . . . ?
N3 Sm2 Cl2 Sm1 90.8(3) . . . . ?
C5 Sm2 Cl2 Sm1 145.58(12) . . . . ?
Cl1 Sm2 Cl2 Sm1 -38.28(4) . . . . ?
Cl3 Sm2 Cl2 Sm1 40.74(4) . . . . ?
N1 Sm1 Cl3 Sm2 -123.61(13) . . . . ?
N2 Sm1 Cl3 Sm2 81.9(3) . . . . ?
C1 Sm1 Cl3 Sm2 147.01(12) . . . . ?
Cl2 Sm1 Cl3 Sm2 40.56(4) . . . . ?
Cl1 Sm1 Cl3 Sm2 -39.22(4) . . . . ?
N4 Sm2 Cl3 Sm1 104.9(3) . . . . ?
N3 Sm2 Cl3 Sm1 155.08(10) . . . . ?
C5 Sm2 Cl3 Sm1 -119.18(12) . . . . ?
Cl1 Sm2 Cl3 Sm1 39.54(4) . . . . ?
Cl2 Sm2 Cl3 Sm1 -40.47(4) . . . . ?
N5 Sm3 Cl4 Sm4 158.20(10) . . . . ?
N6 Sm3 Cl4 Sm4 -122.03(10) . . . . ?
C6 Sm3 Cl4 Sm4 57.2(3) . . . . ?
Cl6 Sm3 Cl4 Sm4 -38.68(4) . . . . ?
Cl5 Sm3 Cl4 Sm4 38.95(4) . . . . ?
N8 Sm4 Cl4 Sm3 157.24(10) . . . . ?
N7 Sm4 Cl4 Sm3 -122.30(11) . . . . ?
C2 Sm4 Cl4 Sm3 54.2(3) . . . . ?
Cl5 Sm4 Cl4 Sm3 -39.03(4) . . . . ?
Cl6 Sm4 Cl4 Sm3 38.41(4) . . . . ?
N8 Sm4 Cl5 Sm3 113.6(4) . . . . ?
N7 Sm4 Cl5 Sm3 155.18(10) . . . . ?
C2 Sm4 Cl5 Sm3 -118.49(13) . . . . ?
Cl4 Sm4 Cl5 Sm3 38.76(4) . . . . ?
Cl6 Sm4 Cl5 Sm3 -40.78(4) . . . . ?
N5 Sm3 Cl5 Sm4 -127.32(12) . . . . ?
N6 Sm3 Cl5 Sm4 88.7(3) . . . . ?
C6 Sm3 Cl5 Sm4 147.83(12) . . . . ?
Cl6 Sm3 Cl5 Sm4 41.11(4) . . . . ?
Cl4 Sm3 Cl5 Sm4 -38.90(4) . . . . ?
N5 Sm3 Cl6 Sm4 105.4(3) . . . . ?
N6 Sm3 Cl6 Sm4 154.88(10) . . . . ?
C6 Sm3 Cl6 Sm4 -119.13(13) . . . . ?
Cl4 Sm3 Cl6 Sm4 38.54(4) . . . . ?
Cl5 Sm3 Cl6 Sm4 -41.02(4) . . . . ?
N8 Sm4 Cl6 Sm3 -130.60(11) . . . . ?
N7 Sm4 Cl6 Sm3 88.6(3) . . . . ?
C2 Sm4 Cl6 Sm3 147.44(12) . . . . ?
Cl4 Sm4 Cl6 Sm3 -38.48(4) . . . . ?
Cl5 Sm4 Cl6 Sm3 41.16(4) . . . . ?
N2 Sm1 N1 C12 34.0(4) . . . . ?
C1 Sm1 N1 C12 -51.6(5) . . . . ?
Cl2 Sm1 N1 C12 89.8(5) . . . . ?
Cl1 Sm1 N1 C12 147.5(4) . . . . ?
Cl3 Sm1 N1 C12 -137.4(4) . . . . ?
Sm2 Sm1 N1 C12 167.1(4) . . . . ?
N2 Sm1 N1 C14 -155.1(4) . . . . ?
C1 Sm1 N1 C14 119.3(4) . . . . ?
Cl2 Sm1 N1 C14 -99.3(5) . . . . ?
Cl1 Sm1 N1 C14 -41.6(4) . . . . ?
Cl3 Sm1 N1 C14 33.5(4) . . . . ?
Sm2 Sm1 N1 C14 -22.0(5) . . . . ?
N1 Sm1 N2 C10 -31.1(4) . . . . ?
C1 Sm1 N2 C10 61.5(4) . . . . ?
Cl2 Sm1 N2 C10 166.3(4) . . . . ?
Cl1 Sm1 N2 C10 -118.4(4) . . . . ?
Cl3 Sm1 N2 C10 126.5(4) . . . . ?
Sm2 Sm1 N2 C10 -168.6(4) . . . . ?
N1 Sm1 N2 C26 154.9(4) . . . . ?
C1 Sm1 N2 C26 -112.5(4) . . . . ?
Cl2 Sm1 N2 C26 -7.7(3) . . . . ?
Cl1 Sm1 N2 C26 67.6(4) . . . . ?
Cl3 Sm1 N2 C26 -47.5(5) . . . . ?
Sm2 Sm1 N2 C26 17.4(4) . . . . ?
N4 Sm2 N3 C39 -28.1(4) . . . . ?
C5 Sm2 N3 C39 63.2(4) . . . . ?
Cl1 Sm2 N3 C39 -119.1(4) . . . . ?
Cl2 Sm2 N3 C39 117.6(4) . . . . ?
Cl3 Sm2 N3 C39 165.5(4) . . . . ?
Sm1 Sm2 N3 C39 -170.8(4) . . . . ?
N4 Sm2 N3 C55 157.1(4) . . . . ?
C5 Sm2 N3 C55 -111.6(4) . . . . ?
Cl1 Sm2 N3 C55 66.1(4) . . . . ?
Cl2 Sm2 N3 C55 -57.2(5) . . . . ?
Cl3 Sm2 N3 C55 -9.4(3) . . . . ?
Sm1 Sm2 N3 C55 14.3(4) . . . . ?
N3 Sm2 N4 C41 30.4(4) . . . . ?
C5 Sm2 N4 C41 -55.0(4) . . . . ?
Cl1 Sm2 N4 C41 144.8(4) . . . . ?
Cl2 Sm2 N4 C41 -136.6(4) . . . . ?
Cl3 Sm2 N4 C41 82.2(5) . . . . ?
Sm1 Sm2 N4 C41 169.4(3) . . . . ?
N3 Sm2 N4 C43 -160.8(4) . . . . ?
C5 Sm2 N4 C43 113.8(4) . . . . ?
Cl1 Sm2 N4 C43 -46.4(3) . . . . ?
Cl2 Sm2 N4 C43 32.2(4) . . . . ?
Cl3 Sm2 N4 C43 -109.0(4) . . . . ?
Sm1 Sm2 N4 C43 -21.7(4) . . . . ?
N6 Sm3 N5 C68 33.6(4) . . . . ?
C6 Sm3 N5 C68 -52.7(4) . . . . ?
Cl6 Sm3 N5 C68 84.5(5) . . . . ?
Cl4 Sm3 N5 C68 148.6(4) . . . . ?
Cl5 Sm3 N5 C68 -133.6(4) . . . . ?
Sm4 Sm3 N5 C68 171.2(3) . . . . ?
N6 Sm3 N5 C84 -155.3(4) . . . . ?
C6 Sm3 N5 C84 118.4(4) . . . . ?
Cl6 Sm3 N5 C84 -104.4(4) . . . . ?
Cl4 Sm3 N5 C84 -40.3(3) . . . . ?
Cl5 Sm3 N5 C84 37.5(4) . . . . ?
Sm4 Sm3 N5 C84 -17.7(4) . . . . ?
N5 Sm3 N6 C70 -26.8(4) . . . . ?
C6 Sm3 N6 C70 63.3(4) . . . . ?
Cl6 Sm3 N6 C70 167.4(4) . . . . ?
Cl4 Sm3 N6 C70 -117.0(4) . . . . ?
Cl5 Sm3 N6 C70 121.8(4) . . . . ?
Sm4 Sm3 N6 C70 -169.2(3) . . . . ?
N5 Sm3 N6 C72 158.8(3) . . . . ?
C6 Sm3 N6 C72 -111.2(3) . . . . ?
Cl6 Sm3 N6 C72 -7.1(3) . . . . ?
Cl4 Sm3 N6 C72 68.5(3) . . . . ?
Cl5 Sm3 N6 C72 -52.7(5) . . . . ?
Sm4 Sm3 N6 C72 16.3(4) . . . . ?
N8 Sm4 N7 C99 -26.6(4) . . . . ?
C2 Sm4 N7 C99 61.1(4) . . . . ?
Cl4 Sm4 N7 C99 -120.2(4) . . . . ?
Cl5 Sm4 N7 C99 164.6(4) . . . . ?
Cl6 Sm4 N7 C99 119.2(4) . . . . ?
Sm3 Sm4 N7 C99 -172.2(4) . . . . ?
N8 Sm4 N7 C101 159.9(3) . . . . ?
C2 Sm4 N7 C101 -112.3(3) . . . . ?
Cl4 Sm4 N7 C101 66.4(3) . . . . ?
Cl5 Sm4 N7 C101 -8.8(3) . . . . ?
Cl6 Sm4 N7 C101 -54.2(5) . . . . ?
Sm3 Sm4 N7 C101 14.4(4) . . . . ?
N7 Sm4 N8 C97 31.6(4) . . . . ?
C2 Sm4 N8 C97 -55.4(4) . . . . ?
Cl4 Sm4 N8 C97 146.1(4) . . . . ?
Cl5 Sm4 N8 C97 74.4(6) . . . . ?
Cl6 Sm4 N8 C97 -134.4(4) . . . . ?
Sm3 Sm4 N8 C97 170.8(3) . . . . ?
N7 Sm4 N8 C113 -155.2(3) . . . . ?
C2 Sm4 N8 C113 117.8(3) . . . . ?
Cl4 Sm4 N8 C113 -40.6(3) . . . . ?
Cl5 Sm4 N8 C113 -112.4(4) . . . . ?
Cl6 Sm4 N8 C113 38.8(4) . . . . ?
Sm3 Sm4 N8 C113 -16.0(4) . . . . ?
C4 Al2 C1 Sm1 -16(6) . . . . ?
C3 Al2 C1 Sm1 -143(6) . . . . ?
C2 Al2 C1 Sm1 101(6) . . . . ?
N1 Sm1 C1 Al2 93(6) . . . . ?
N2 Sm1 C1 Al2 14(6) . . . . ?
Cl2 Sm1 C1 Al2 -74(6) . . . . ?
Cl1 Sm1 C1 Al2 -166(6) . . . . ?
Cl3 Sm1 C1 Al2 -148(6) . . . . ?
Sm2 Sm1 C1 Al2 -120(6) . . . . ?
C4 Al2 C2 Sm4 -94(4) . . . . ?
C3 Al2 C2 Sm4 30(5) . . . . ?
C1 Al2 C2 Sm4 149(4) . . . . ?
N8 Sm4 C2 Al2 40(4) . . . . ?
N7 Sm4 C2 Al2 -38(4) . . . . ?
Cl4 Sm4 C2 Al2 145(4) . . . . ?
Cl5 Sm4 C2 Al2 -127(4) . . . . ?
Cl6 Sm4 C2 Al2 160(4) . . . . ?
Sm3 Sm4 C2 Al2 -173(4) . . . . ?
C8 Al1 C5 Sm2 -93(8) . . . . ?
C7 Al1 C5 Sm2 33(8) . . . . ?
C6 Al1 C5 Sm2 149(8) . . . . ?
N4 Sm2 C5 Al1 47(8) . . . . ?
N3 Sm2 C5 Al1 -31(8) . . . . ?
Cl1 Sm2 C5 Al1 155(8) . . . . ?
Cl2 Sm2 C5 Al1 166(8) . . . . ?
Cl3 Sm2 C5 Al1 -121(8) . . . . ?
Sm1 Sm2 C5 Al1 -167(8) . . . . ?
C8 Al1 C6 Sm3 65(10) . . . . ?
C7 Al1 C6 Sm3 -60(10) . . . . ?
C5 Al1 C6 Sm3 -178(100) . . . . ?
N5 Sm3 C6 Al1 10(10) . . . . ?
N6 Sm3 C6 Al1 -69(10) . . . . ?
Cl6 Sm3 C6 Al1 -158(10) . . . . ?
Cl4 Sm3 C6 Al1 112(10) . . . . ?
Cl5 Sm3 C6 Al1 130(10) . . . . ?
Sm4 Sm3 C6 Al1 156(10) . . . . ?
C26 N2 C10 C11 -171.4(5) . . . . ?
Sm1 N2 C10 C11 14.8(8) . . . . ?
C26 N2 C10 C9 6.6(8) . . . . ?
Sm1 N2 C10 C9 -167.2(4) . . . . ?
N2 C10 C11 C12 17.9(10) . . . . ?
C9 C10 C11 C12 -160.2(6) . . . . ?
C14 N1 C12 C11 167.3(6) . . . . ?
Sm1 N1 C12 C11 -21.9(8) . . . . ?
C14 N1 C12 C13 -11.3(8) . . . . ?
Sm1 N1 C12 C13 159.6(4) . . . . ?
C10 C11 C12 N1 -14.0(10) . . . . ?
C10 C11 C12 C13 164.6(6) . . . . ?
C12 N1 C14 C19 102.9(6) . . . . ?
Sm1 N1 C14 C19 -68.6(6) . . . . ?
C12 N1 C14 C15 -77.9(7) . . . . ?
Sm1 N1 C14 C15 110.6(5) . . . . ?
C19 C14 C15 C16 -1.1(8) . . . . ?
N1 C14 C15 C16 179.7(5) . . . . ?
C19 C14 C15 C23 178.0(5) . . . . ?
N1 C14 C15 C23 -1.2(8) . . . . ?
C14 C15 C16 C17 -0.4(9) . . . . ?
C23 C15 C16 C17 -179.5(5) . . . . ?
C15 C16 C17 C18 1.0(9) . . . . ?
C16 C17 C18 C19 -0.2(9) . . . . ?
C17 C18 C19 C14 -1.2(9) . . . . ?
C17 C18 C19 C20 -179.9(5) . . . . ?
C15 C14 C19 C18 1.9(8) . . . . ?
N1 C14 C19 C18 -178.9(5) . . . . ?
C15 C14 C19 C20 -179.5(5) . . . . ?
N1 C14 C19 C20 -0.3(8) . . . . ?
C18 C19 C20 C22 -28.7(7) . . . . ?
C14 C19 C20 C22 152.7(5) . . . . ?
C18 C19 C20 C21 97.5(6) . . . . ?
C14 C19 C20 C21 -81.1(7) . . . . ?
C16 C15 C23 C25 58.0(7) . . . . ?
C14 C15 C23 C25 -121.1(6) . . . . ?
C16 C15 C23 C24 -62.6(8) . . . . ?
C14 C15 C23 C24 118.3(6) . . . . ?
C10 N2 C26 C31 107.9(6) . . . . ?
Sm1 N2 C26 C31 -77.6(5) . . . . ?
C10 N2 C26 C27 -77.6(6) . . . . ?
Sm1 N2 C26 C27 96.9(5) . . . . ?
C31 C26 C27 C28 -0.7(7) . . . . ?
N2 C26 C27 C28 -175.0(5) . . . . ?
C31 C26 C27 C32 177.5(5) . . . . ?
N2 C26 C27 C32 3.2(7) . . . . ?
C26 C27 C28 C29 0.8(8) . . . . ?
C32 C27 C28 C29 -177.5(5) . . . . ?
C27 C28 C29 C30 -0.8(10) . . . . ?
C28 C29 C30 C31 0.8(10) . . . . ?
C29 C30 C31 C26 -0.8(9) . . . . ?
C29 C30 C31 C35 -178.6(5) . . . . ?
C27 C26 C31 C30 0.7(8) . . . . ?
N2 C26 C31 C30 175.2(5) . . . . ?
C27 C26 C31 C35 178.6(5) . . . . ?
N2 C26 C31 C35 -6.9(7) . . . . ?
C28 C27 C32 C33 -53.4(7) . . . . ?
C26 C27 C32 C33 128.4(5) . . . . ?
C28 C27 C32 C34 68.8(6) . . . . ?
C26 C27 C32 C34 -109.4(6) . . . . ?
C30 C31 C35 C37 -29.7(7) . . . . ?
C26 C31 C35 C37 152.5(5) . . . . ?
C30 C31 C35 C36 94.9(6) . . . . ?
C26 C31 C35 C36 -82.9(6) . . . . ?
C55 N3 C39 C40 -171.4(5) . . . . ?
Sm2 N3 C39 C40 14.1(8) . . . . ?
C55 N3 C39 C38 6.0(7) . . . . ?
Sm2 N3 C39 C38 -168.6(4) . . . . ?
N3 C39 C40 C41 15.0(9) . . . . ?
C38 C39 C40 C41 -162.5(5) . . . . ?
C43 N4 C41 C40 171.0(5) . . . . ?
Sm2 N4 C41 C40 -20.0(7) . . . . ?
C43 N4 C41 C42 -7.1(7) . . . . ?
Sm2 N4 C41 C42 161.9(4) . . . . ?
C39 C40 C41 N4 -11.6(10) . . . . ?
C39 C40 C41 C42 166.6(6) . . . . ?
C41 N4 C43 C44 -93.6(6) . . . . ?
Sm2 N4 C43 C44 96.5(5) . . . . ?
C41 N4 C43 C48 84.7(6) . . . . ?
Sm2 N4 C43 C48 -85.2(5) . . . . ?
C48 C43 C44 C45 -1.8(8) . . . . ?
N4 C43 C44 C45 176.5(4) . . . . ?
C48 C43 C44 C52 180.0(5) . . . . ?
N4 C43 C44 C52 -1.8(7) . . . . ?
C43 C44 C45 C46 0.4(8) . . . . ?
C52 C44 C45 C46 178.7(5) . . . . ?
C44 C45 C46 C47 0.6(9) . . . . ?
C45 C46 C47 C48 -0.3(9) . . . . ?
C46 C47 C48 C43 -1.0(8) . . . . ?
C46 C47 C48 C49 -178.1(5) . . . . ?
C44 C43 C48 C47 2.1(8) . . . . ?
N4 C43 C48 C47 -176.1(5) . . . . ?
C44 C43 C48 C49 179.0(5) . . . . ?
N4 C43 C48 C49 0.7(8) . . . . ?
C47 C48 C49 C51 -66.5(7) . . . . ?
C43 C48 C49 C51 116.6(6) . . . . ?
C47 C48 C49 C50 55.5(7) . . . . ?
C43 C48 C49 C50 -121.4(6) . . . . ?
C45 C44 C52 C54 -86.1(7) . . . . ?
C43 C44 C52 C54 92.2(7) . . . . ?
C45 C44 C52 C53 37.7(7) . . . . ?
C43 C44 C52 C53 -144.0(5) . . . . ?
C39 N3 C55 C56 -80.8(6) . . . . ?
Sm2 N3 C55 C56 94.5(5) . . . . ?
C39 N3 C55 C60 103.0(6) . . . . ?
Sm2 N3 C55 C60 -81.7(5) . . . . ?
C60 C55 C56 C57 0.9(8) . . . . ?
N3 C55 C56 C57 -175.2(4) . . . . ?
C60 C55 C56 C64 179.7(5) . . . . ?
N3 C55 C56 C64 3.7(7) . . . . ?
C55 C56 C57 C58 -1.4(8) . . . . ?
C64 C56 C57 C58 179.7(5) . . . . ?
C56 C57 C58 C59 1.1(8) . . . . ?
C57 C58 C59 C60 -0.2(9) . . . . ?
C58 C59 C60 C55 -0.4(8) . . . . ?
C58 C59 C60 C61 -179.9(5) . . . . ?
C56 C55 C60 C59 0.0(8) . . . . ?
N3 C55 C60 C59 176.2(5) . . . . ?
C56 C55 C60 C61 179.6(5) . . . . ?
N3 C55 C60 C61 -4.3(7) . . . . ?
C59 C60 C61 C62 91.5(7) . . . . ?
C55 C60 C61 C62 -88.0(6) . . . . ?
C59 C60 C61 C63 -35.4(7) . . . . ?
C55 C60 C61 C63 145.1(5) . . . . ?
C57 C56 C64 C66 64.1(6) . . . . ?
C55 C56 C64 C66 -114.7(6) . . . . ?
C57 C56 C64 C65 -59.0(7) . . . . ?
C55 C56 C64 C65 122.1(6) . . . . ?
C84 N5 C68 C69 164.0(5) . . . . ?
Sm3 N5 C68 C69 -24.8(7) . . . . ?
C84 N5 C68 C67 -12.9(7) . . . . ?
Sm3 N5 C68 C67 158.3(4) . . . . ?
N5 C68 C69 C70 -10.4(10) . . . . ?
C67 C68 C69 C70 166.6(5) . . . . ?
C72 N6 C70 C69 -176.6(5) . . . . ?
Sm3 N6 C70 C69 9.1(7) . . . . ?
C72 N6 C70 C71 2.4(7) . . . . ?
Sm3 N6 C70 C71 -171.9(3) . . . . ?
C68 C69 C70 N6 19.3(9) . . . . ?
C68 C69 C70 C71 -159.8(6) . . . . ?
C70 N6 C72 C77 108.5(6) . . . . ?
Sm3 N6 C72 C77 -76.6(5) . . . . ?
C70 N6 C72 C73 -78.4(6) . . . . ?
Sm3 N6 C72 C73 96.5(5) . . . . ?
C77 C72 C73 C74 -0.3(8) . . . . ?
N6 C72 C73 C74 -173.1(5) . . . . ?
C77 C72 C73 C81 176.5(5) . . . . ?
N6 C72 C73 C81 3.7(8) . . . . ?
C72 C73 C74 C75 1.9(8) . . . . ?
C81 C73 C74 C75 -175.2(5) . . . . ?
C73 C74 C75 C76 -1.4(8) . . . . ?
C74 C75 C76 C77 -0.7(9) . . . . ?
C75 C76 C77 C72 2.2(8) . . . . ?
C75 C76 C77 C78 -177.5(5) . . . . ?
C73 C72 C77 C76 -1.7(8) . . . . ?
N6 C72 C77 C76 171.3(5) . . . . ?
C73 C72 C77 C78 178.0(5) . . . . ?
N6 C72 C77 C78 -9.0(7) . . . . ?
C76 C77 C78 C80 95.7(6) . . . . ?
C72 C77 C78 C80 -84.1(6) . . . . ?
C76 C77 C78 C79 -29.9(7) . . . . ?
C72 C77 C78 C79 150.4(5) . . . . ?
C74 C73 C81 C82 -58.0(6) . . . . ?
C72 C73 C81 C82 125.2(5) . . . . ?
C74 C73 C81 C83 65.5(6) . . . . ?
C72 C73 C81 C83 -111.3(5) . . . . ?
C68 N5 C84 C89 90.6(6) . . . . ?
Sm3 N5 C84 C89 -81.1(5) . . . . ?
C68 N5 C84 C85 -90.1(6) . . . . ?
Sm3 N5 C84 C85 98.2(4) . . . . ?
C89 C84 C85 C86 -1.4(8) . . . . ?
N5 C84 C85 C86 179.3(4) . . . . ?
C89 C84 C85 C93 -178.5(5) . . . . ?
N5 C84 C85 C93 2.1(7) . . . . ?
C84 C85 C86 C87 0.5(8) . . . . ?
C93 C85 C86 C87 177.7(5) . . . . ?
C85 C86 C87 C88 -0.1(9) . . . . ?
C86 C87 C88 C89 0.5(9) . . . . ?
C87 C88 C89 C84 -1.3(8) . . . . ?
C87 C88 C89 C90 -178.8(5) . . . . ?
C85 C84 C89 C88 1.8(8) . . . . ?
N5 C84 C89 C88 -178.9(5) . . . . ?
C85 C84 C89 C90 179.1(5) . . . . ?
N5 C84 C89 C90 -1.5(8) . . . . ?
C88 C89 C90 C92 -60.6(6) . . . . ?
C84 C89 C90 C92 122.0(6) . . . . ?
C88 C89 C90 C91 61.8(7) . . . . ?
C84 C89 C90 C91 -115.6(6) . . . . ?
C86 C85 C93 C95 42.1(7) . . . . ?
C84 C85 C93 C95 -140.8(5) . . . . ?
C86 C85 C93 C94 -82.0(6) . . . . ?
C84 C85 C93 C94 95.1(6) . . . . ?
C113 N8 C97 C98 165.4(5) . . . . ?
Sm4 N8 C97 C98 -21.5(7) . . . . ?
C113 N8 C97 C96 -14.1(7) . . . . ?
Sm4 N8 C97 C96 159.0(4) . . . . ?
N8 C97 C98 C99 -12.0(9) . . . . ?
C96 C97 C98 C99 167.5(6) . . . . ?
C101 N7 C99 C98 -175.4(5) . . . . ?
Sm4 N7 C99 C98 11.4(7) . . . . ?
C101 N7 C99 C100 2.2(7) . . . . ?
Sm4 N7 C99 C100 -171.0(4) . . . . ?
C97 C98 C99 N7 17.2(9) . . . . ?
C97 C98 C99 C100 -160.6(6) . . . . ?
C99 N7 C101 C102 -77.1(6) . . . . ?
Sm4 N7 C101 C102 96.9(5) . . . . ?
C99 N7 C101 C106 109.2(6) . . . . ?
Sm4 N7 C101 C106 -76.8(5) . . . . ?
C106 C101 C102 C103 -0.4(8) . . . . ?
N7 C101 C102 C103 -173.9(5) . . . . ?
C106 C101 C102 C110 177.8(5) . . . . ?
N7 C101 C102 C110 4.4(8) . . . . ?
C101 C102 C103 C104 1.3(8) . . . . ?
C110 C102 C103 C104 -177.1(5) . . . . ?
C102 C103 C104 C105 -1.7(9) . . . . ?
C103 C104 C105 C106 1.1(9) . . . . ?
C104 C105 C106 C101 -0.3(8) . . . . ?
C104 C105 C106 C107 -179.4(5) . . . . ?
C102 C101 C106 C105 0.0(8) . . . . ?
N7 C101 C106 C105 173.6(5) . . . . ?
C102 C101 C106 C107 179.1(5) . . . . ?
N7 C101 C106 C107 -7.3(8) . . . . ?
C105 C106 C107 C108 95.8(6) . . . . ?
C101 C106 C107 C108 -83.3(6) . . . . ?
C105 C106 C107 C109 -29.2(8) . . . . ?
C101 C106 C107 C109 151.7(5) . . . . ?
C103 C102 C110 C111 66.8(6) . . . . ?
C101 C102 C110 C111 -111.4(6) . . . . ?
C103 C102 C110 C112 -58.0(7) . . . . ?
C101 C102 C110 C112 123.8(6) . . . . ?
C97 N8 C113 C114 87.4(6) . . . . ?
Sm4 N8 C113 C114 -86.5(5) . . . . ?
C97 N8 C113 C118 -92.4(6) . . . . ?
Sm4 N8 C113 C118 93.7(5) . . . . ?
C118 C113 C114 C115 -1.6(8) . . . . ?
N8 C113 C114 C115 178.6(5) . . . . ?
C118 C113 C114 C122 176.3(5) . . . . ?
N8 C113 C114 C122 -3.5(8) . . . . ?
C113 C114 C115 C116 0.6(8) . . . . ?
C122 C114 C115 C116 -177.4(5) . . . . ?
C114 C115 C116 C117 0.1(9) . . . . ?
C115 C116 C117 C118 0.2(9) . . . . ?
C116 C117 C118 C113 -1.1(8) . . . . ?
C116 C117 C118 C119 177.8(5) . . . . ?
C114 C113 C118 C117 1.9(8) . . . . ?
N8 C113 C118 C117 -178.3(5) . . . . ?
C114 C113 C118 C119 -177.1(5) . . . . ?
N8 C113 C118 C119 2.7(7) . . . . ?
C117 C118 C119 C120 -90.7(6) . . . . ?
C113 C118 C119 C120 88.2(6) . . . . ?
C117 C118 C119 C121 32.8(7) . . . . ?
C113 C118 C119 C121 -148.3(5) . . . . ?
C113 C114 C122 C123 115.9(6) . . . . ?
C115 C114 C122 C123 -66.2(6) . . . . ?
C113 C114 C122 C124 -121.1(6) . . . . ?
C115 C114 C122 C124 56.8(7) . . . . ?
C131 C125 C126 C127 178.2(8) . . . . ?
C130 C125 C126 C127 -1.3(11) . . . . ?
C125 C126 C127 C128 0.0(12) . . . . ?
C126 C127 C128 C129 -1.1(14) . . . . ?
C127 C128 C129 C130 4.0(19) . . . . ?
C128 C129 C130 C125 -5(2) . . . . ?
C126 C125 C130 C129 3.5(14) . . . . ?
C131 C125 C130 C129 -176.0(10) . . . . ?
C138 C132 C133 C134 177.9(8) . . . . ?
C137 C132 C133 C134 2.3(11) . . . . ?
C132 C133 C134 C135 -2.1(15) . . . . ?
C133 C134 C135 C136 0.5(16) . . . . ?
C134 C135 C136 C137 1.0(14) . . . . ?
C135 C136 C137 C132 -0.5(14) . . . . ?
C138 C132 C137 C136 -176.8(9) . . . . ?
C133 C132 C137 C136 -1.3(12) . . . . ?
C144 C139 C140 C141 -1.6(16) . . . . ?
C145 C139 C140 C141 179.0(10) . . . . ?
C139 C140 C141 C142 2.1(16) . . . . ?
C140 C141 C142 C143 0.2(15) . . . . ?
C141 C142 C143 C144 -2.6(11) . . . . ?
C140 C139 C144 C143 -1.0(12) . . . . ?
C145 C139 C144 C143 178.3(9) . . . . ?
C142 C143 C144 C139 2.9(10) . . . . ?
C151 C146 C147 C148 1.4(11) . . . . ?
C152 C146 C147 C148 180.0(8) . . . . ?
C146 C147 C148 C149 -1.0(13) . . . . ?
C147 C148 C149 C150 -0.2(13) . . . . ?
C148 C149 C150 C151 1.0(13) . . . . ?
C149 C150 C151 C146 -0.6(13) . . . . ?
C147 C146 C151 C150 -0.6(12) . . . . ?
C152 C146 C151 C150 -179.1(8) . . . . ?
C156 C153 C154 C157 -2(2) 3_666 . . . ?
C157 C153 C154 C157 -1.3(19) 3_666 . . . ?
C156 C153 C154 C157 -0.3(12) 3_666 . . 3_666 ?
C156 C153 C154 C155 -16(15) 3_666 . . . ?
C157 C153 C154 C155 -16(14) 3_666 . . . ?
C157 C154 C155 C156 1.7(17) . . . . ?
C153 C154 C155 C156 17(15) . . . . ?
C157 C154 C155 C156 1.5(16) 3_666 . . . ?
C153 C154 C155 C157 15(14) . . . . ?
C157 C154 C155 C157 -0.2(17) 3_666 . . . ?
C157 C155 C156 C153 -1(2) . . . 3_666 ?
C154 C155 C156 C153 -2(3) . . . 3_666 ?
C154 C155 C156 C157 -1.1(11) . . . . ?
C153 C154 C157 C157 2(3) . . . 3_666 ?
C155 C154 C157 C157 -180(2) . . . 3_666 ?
C153 C154 C157 C155 -178.5(13) . . . . ?
C157 C154 C157 C155 180(2) 3_666 . . . ?
C153 C154 C157 C156 180.0(14) . . . . ?
C157 C154 C157 C156 178(3) 3_666 . . . ?
C155 C154 C157 C156 -1.5(15) . . . . ?
C153 C154 C157 C154 2(3) . . . 3_666 ?
C157 C154 C157 C154 0.000(6) 3_666 . . 3_666 ?
C155 C154 C157 C154 -180(2) . . . 3_666 ?
C153 C154 C157 C153 138(54) . . . 3_666 ?
C157 C154 C157 C153 136(56) 3_666 . . 3_666 ?
C155 C154 C157 C153 -44(55) . . . 3_666 ?
C156 C155 C157 C154 -178.5(15) . . . . ?
C156 C155 C157 C157 -159(100) . . . 3_666 ?
C154 C155 C157 C157 19(100) . . . 3_666 ?
C154 C155 C157 C156 178.5(15) . . . . ?
C156 C155 C157 C154 1(2) . . . 3_666 ?
C154 C155 C157 C154 180(3) . . . 3_666 ?
C156 C155 C157 C153 0.4(12) . . . 3_666 ?
C154 C155 C157 C153 178.9(16) . . . 3_666 ?
C155 C156 C157 C154 2(2) . . . . ?
C153 C156 C157 C154 -178(2) 3_666 . . . ?
C155 C156 C157 C157 180(3) . . . 3_666 ?
C153 C156 C157 C157 -1(3) 3_666 . . 3_666 ?
C153 C156 C157 C155 179.5(16) 3_666 . . . ?
C155 C156 C157 C154 -179.2(14) . . . 3_666 ?
C153 C156 C157 C154 0.2(10) 3_666 . . 3_666 ?
C155 C156 C157 C153 -179.5(16) . . . 3_666 ?
